data_4345623
loop_
_publ_author_name
'Gupta, Sandeep K.'
'Langley, Stuart K.'
'Sharma, Kamna'
'Murray, Keith S.'
'Murugavel, Ramaswamy'

_publ_section_title
;
 Pentanuclear Lanthanide Mono-organophosphates: Synthesis, Structure, and
 Magnetism.
;
_journal_issue 7
_journal_name_full 'Inorganic chemistry'
_journal_page_first 3946
_journal_page_last 3960
_journal_paper_doi 10.1021/acs.inorgchem.6b03014
_journal_volume 56
_journal_year 2017
_chemical_formula_moiety 'C79 H137 Eu5 N2 O42 P6, 4(C H4 O), O, C'
_chemical_formula_sum 'C84 H153 Eu5 N2 O47 P6'
_chemical_formula_weight 2888.70
_chemical_name_systematic
;
 ?
;
_space_group_crystal_system triclinic
_space_group_IT_number 2
_space_group_name_Hall '-P 1'
_space_group_name_H-M_alt 'P -1'
_symmetry_space_group_name_Hall '-P 1'
_symmetry_space_group_name_H-M 'P -1'
_atom_sites_solution_hydrogens mixed
_audit_creation_method SHELXL-2012
_cell_angle_alpha 99.462(3)
_cell_angle_beta 90.702(3)
_cell_angle_gamma 105.645(4)
_cell_formula_units_Z 2
_cell_length_a 14.125(3)
_cell_length_b 16.970(4)
_cell_length_c 25.374(5)
_cell_measurement_reflns_used 13366
_cell_measurement_temperature 150(2)
_cell_measurement_theta_max 31.3
_cell_measurement_theta_min 2.6
_cell_volume 5767(2)
_computing_cell_refinement
;
CrystalClear-SM Expert 2.0 r3 (Rigaku, 2009)
;
_computing_data_collection
;
CrystalClear-SM Expert 2.0 r3 (Rigaku, 2009)
;
_computing_data_reduction
;
CrystalClear-SM Expert 2.0 r3 (Rigaku, 2009)
;
_computing_molecular_graphics 'CrystalStructure 4.0 (Rigaku, 2010)'
_computing_publication_material 'CrystalStructure 4.0'
_computing_structure_refinement 'SHELXL-2012 (Sheldrick, 2012)'
_computing_structure_solution 'SHELXS-97 (Sheldrick, 1990)'
_diffrn_ambient_temperature 150(2)
_diffrn_detector_area_resol_mean 28.5714
_diffrn_measured_fraction_theta_full 0.962
_diffrn_measured_fraction_theta_max 0.988
_diffrn_measurement_device_type
;
Rigaku Saturn724+ (2x2 bin mode)
;
_diffrn_measurement_method 'profile data from \w-scans'
_diffrn_radiation_type MoK\a
_diffrn_radiation_wavelength 0.71075
_diffrn_reflns_av_R_equivalents 0.0250
_diffrn_reflns_av_unetI/netI 0.0298
_diffrn_reflns_Laue_measured_fraction_full 0.962
_diffrn_reflns_Laue_measured_fraction_max 0.988
_diffrn_reflns_limit_h_max 16
_diffrn_reflns_limit_h_min -16
_diffrn_reflns_limit_k_max 19
_diffrn_reflns_limit_k_min -20
_diffrn_reflns_limit_l_max 30
_diffrn_reflns_limit_l_min -21
_diffrn_reflns_number 43281
_diffrn_reflns_point_group_measured_fraction_full 0.962
_diffrn_reflns_point_group_measured_fraction_max 0.988
_diffrn_reflns_theta_full 25.242
_diffrn_reflns_theta_max 25.000
_diffrn_reflns_theta_min 2.521
_diffrn_source 'fine-focus sealed tube'
_exptl_absorpt_coefficient_mu 2.847
_exptl_absorpt_correction_T_max 0.613
_exptl_absorpt_correction_T_min 0.509
_exptl_absorpt_correction_type numerical
_exptl_absorpt_process_details 'REQAB (Rigaku, 1998)'
_exptl_crystal_colour colourless
_exptl_crystal_density_diffrn 1.664
_exptl_crystal_description block
_exptl_crystal_F_000 2904
_exptl_crystal_size_max 0.200
_exptl_crystal_size_mid 0.200
_exptl_crystal_size_min 0.200
_refine_diff_density_max 2.525
_refine_diff_density_min -1.356
_refine_diff_density_rms 0.108
_refine_ls_extinction_method none
_refine_ls_goodness_of_fit_ref 1.076
_refine_ls_hydrogen_treatment mixed
_refine_ls_matrix_type full
_refine_ls_number_parameters 1381
_refine_ls_number_reflns 20070
_refine_ls_number_restraints 19
_refine_ls_restrained_S_all 1.076
_refine_ls_R_factor_all 0.0326
_refine_ls_R_factor_gt 0.0316
_refine_ls_shift/su_max 0.002
_refine_ls_shift/su_mean 0.000
_refine_ls_structure_factor_coef Fsqd
_refine_ls_weighting_details
;
 w=1/[\s^2^(Fo^2^)+(0.0332P)^2^+20.2573P]
 where P=(Fo^2^+2Fc^2^)/3
;
_refine_ls_weighting_scheme calc
_refine_ls_wR_factor_gt 0.0780
_refine_ls_wR_factor_ref 0.0787
_reflns_Friedel_coverage 0.000
_reflns_number_gt 19451
_reflns_number_total 20070
_reflns_threshold_expression 'I > 2\s(I)'
_cod_data_source_file ic6b03014_si_002.cif
_cod_data_source_block 3_SKG424
_cod_depositor_comments
;
The following automatic conversions were performed:

'_exptl_absorpt_correction_type' value 'Numerical' changed to
'numerical' according to
/home/data/users/saulius/crontab/automatic-downloads/current/ACS/lib/dictionaries/cif_core.dic
dictionary named 'cif_core.dic' version 2.4.2 from 2011-04-26.

Automatic conversion script
Id: cif_fix_values 4973 2017-02-22 13:04:09Z antanas 
;
_cod_database_code 4345623
_shelx_space_group_comment
;
The symmetry employed for this shelxl refinement is uniquely defined
by the following loop, which should always be used as a source of
symmetry information in preference to the above space-group names.
They are only intended as comments.
;
_shelx_estimated_absorpt_t_min 0.600
_shelx_estimated_absorpt_t_max 0.600
_shelxl_version_number 2012-9

loop_
_space_group_symop_operation_xyz
'x, y, z'
'-x, -y, -z'

loop_
_atom_site_label
_atom_site_type_symbol
_atom_site_fract_x
_atom_site_fract_y
_atom_site_fract_z
_atom_site_U_iso_or_equiv
_atom_site_adp_type
_atom_site_occupancy
_atom_site_site_symmetry_order
_atom_site_calc_flag
_atom_site_refinement_flags_posn
_atom_site_refinement_flags_adp
_atom_site_refinement_flags_occupancy
_atom_site_disorder_assembly
_atom_site_disorder_group
Eu2 Eu 0.38471(2) 0.73985(2) 0.17698(2) 0.01516(5) Uani 1 1 d . . . . .
Eu3 Eu 0.14956(2) 0.73644(2) 0.25961(2) 0.01390(5) Uani 1 1 d D . . . .
Eu1 Eu 0.41400(2) 0.79322(2) 0.33305(2) 0.01507(5) Uani 1 1 d D . . . .
Eu5 Eu 0.37719(2) 1.06871(2) 0.24192(2) 0.02239(6) Uani 1 1 d D . . . .
Eu4 Eu 0.28942(2) 0.45851(2) 0.26082(2) 0.01546(5) Uani 1 1 d D . . . .
P1 P 0.27954(8) 0.86785(6) 0.15710(4) 0.0182(2) Uani 1 1 d . . . . .
P2 P 0.52506(8) 0.93234(6) 0.27420(4) 0.0191(2) Uani 1 1 d . . . . .
P3 P 0.23063(8) 0.91624(6) 0.32179(4) 0.0179(2) Uani 1 1 d . . . . .
P4 P 0.22212(8) 0.62869(6) 0.35594(4) 0.0152(2) Uani 1 1 d . . . . .
P5 P 0.50493(7) 0.64044(6) 0.25341(4) 0.0161(2) Uani 1 1 d . . . . .
P6 P 0.18275(7) 0.56910(6) 0.16777(4) 0.0150(2) Uani 1 1 d . . . . .
O1 O 0.1819(2) 0.84240(18) 0.11716(12) 0.0247(7) Uani 1 1 d . . . . .
O2 O 0.3012(2) 0.95928(17) 0.17902(12) 0.0237(6) Uani 1 1 d . . . . .
O3 O 0.3645(2) 0.84462(18) 0.12790(11) 0.0226(6) Uani 1 1 d . . . . .
O4 O 0.2500(2) 0.81001(17) 0.19790(11) 0.0184(6) Uani 1 1 d . . . . .
O5 O 0.6381(2) 0.93925(18) 0.26379(12) 0.0223(6) Uani 1 1 d . . . . .
O6 O 0.5152(2) 0.93195(18) 0.33375(12) 0.0242(7) Uani 1 1 d . . . . .
O7 O 0.4672(2) 0.84557(17) 0.24644(11) 0.0204(6) Uani 1 1 d . . . . .
O8 O 0.4984(2) 1.00280(18) 0.25411(12) 0.0239(6) Uani 1 1 d . . . . .
O9 O 0.2159(2) 0.94939(18) 0.38376(11) 0.0224(6) Uani 1 1 d . . . . .
O10 O 0.2801(2) 0.84661(16) 0.32239(11) 0.0184(6) Uani 1 1 d . . . . .
O11 O 0.1298(2) 0.87499(17) 0.29290(11) 0.0199(6) Uani 1 1 d . . . . .
O12 O 0.2936(2) 0.98964(17) 0.30054(12) 0.0240(6) Uani 1 1 d . . . . .
O13 O 0.1710(2) 0.60170(17) 0.40985(11) 0.0186(6) Uani 1 1 d . . . . .
O14 O 0.2415(2) 0.55210(18) 0.32354(11) 0.0215(6) Uani 1 1 d . . . . .
O15 O 0.1491(2) 0.66204(17) 0.32884(11) 0.0186(6) Uani 1 1 d . . . . .
O16 O 0.3162(2) 0.69632(18) 0.37579(11) 0.0215(6) Uani 1 1 d . . . . .
O17 O 0.4347(2) 0.55794(17) 0.25860(12) 0.0210(6) Uani 1 1 d . . . . .
O18 O 0.6149(2) 0.62654(17) 0.25153(11) 0.0188(6) Uani 1 1 d . . . . .
O19 O 0.4897(2) 0.66933(18) 0.20172(11) 0.0198(6) Uani 1 1 d . . . . .
O20 O 0.1133(2) 0.50846(17) 0.11824(11) 0.0195(6) Uani 1 1 d . . . . .
O21 O 0.5113(2) 0.70743(18) 0.30201(11) 0.0200(6) Uani 1 1 d . . . . .
O22 O 0.1190(2) 0.61877(17) 0.19708(11) 0.0187(6) Uani 1 1 d . . . . .
O23 O 0.2669(2) 0.62400(17) 0.14233(11) 0.0195(6) Uani 1 1 d . . . . .
O24 O 0.2182(2) 0.51591(17) 0.20146(11) 0.0210(6) Uani 1 1 d . . . . .
O25 O 0.3106(2) 0.70715(19) 0.25784(11) 0.0148(6) Uani 1 1 d . . . . .
O26 O 0.1212(2) 0.3662(2) 0.25975(16) 0.0358(8) Uani 1 1 d . . . . .
O27 O 0.2276(2) 0.2957(2) 0.25849(15) 0.0359(8) Uani 1 1 d . . . . .
O28 O 0.0720(3) 0.2310(2) 0.25116(19) 0.0527(11) Uani 1 1 d . . . . .
O29 O 0.3651(4) 1.1250(2) 0.15601(17) 0.0607(13) Uani 1 1 d . . . . .
O30 O 0.4069(3) 1.2214(2) 0.22631(15) 0.0411(9) Uani 1 1 d . . . . .
O31 O 0.3789(4) 1.2540(3) 0.14812(17) 0.0610(13) Uani 1 1 d . . . . .
O32 O 0.4678(2) 0.7187(2) 0.09529(12) 0.0309(7) Uani 1 1 d . . . . .
O33 O -0.0231(2) 0.6832(2) 0.27891(13) 0.0273(7) Uani 1 1 d D . . . .
O34 O 0.0392(2) 0.7651(2) 0.18958(13) 0.0297(7) Uani 1 1 d D . . . .
O35 O 0.3887(3) 0.8715(2) 0.42372(13) 0.0365(8) Uani 1 1 d . . . . .
H35A H 0.3806 0.8506 0.4537 0.055 Uiso 1 1 d R U . . .
H35B H 0.3867 0.9239 0.4303 0.055 Uiso 1 1 d R U . . .
O36 O 0.5507(3) 0.7963(2) 0.39734(16) 0.0483(10) Uani 1 1 d D . . . .
O37 O 0.4400(3) 1.1506(2) 0.32876(15) 0.0445(9) Uani 1 1 d D . . . .
O38 O 0.5508(4) 1.1301(3) 0.2122(3) 0.0824(18) Uani 1 1 d D . . . .
O39 O 0.2295(2) 1.1133(2) 0.24660(15) 0.0354(8) Uani 1 1 d . . . . .
H39A H 0.2353 1.1540 0.2739 0.053 Uiso 1 1 d R U . . .
H39B H 0.1792 1.0715 0.2508 0.053 Uiso 1 1 d R U . . .
O40 O 0.3160(3) 0.4317(2) 0.35181(13) 0.0393(9) Uani 1 1 d D . . . .
O41 O 0.4246(2) 0.39180(18) 0.25974(12) 0.0240(6) Uani 1 1 d . . . . .
H41A H 0.4759 0.4206 0.2449 0.036 Uiso 1 1 d R U . . .
H41B H 0.4050 0.3409 0.2411 0.036 Uiso 1 1 d R U . . .
O42 O 0.2933(3) 0.3851(2) 0.16886(13) 0.0412(9) Uani 1 1 d . . . . .
H42A H 0.2424 0.3868 0.1487 0.062 Uiso 1 1 d R U . . .
H42B H 0.2905 0.3323 0.1692 0.062 Uiso 1 1 d R U . . .
O43 O 0.8150(3) 0.7420(2) 0.27879(16) 0.0461(9) Uani 1 1 d . . . . .
H43A H 0.8009 0.7002 0.2939 0.069 Uiso 1 1 calc R U . . .
O44 O 1.0734(3) 0.9866(3) 0.2438(2) 0.0566(12) Uani 1 1 d . . . . .
H44 H 1.0905 0.9498 0.2568 0.085 Uiso 1 1 calc R U . . .
O45 O 0.5051(4) 0.8081(3) 0.01695(16) 0.0575(11) Uani 1 1 d . . . . .
H45 H 0.5112 0.8590 0.0267 0.086 Uiso 1 1 calc R U . . .
O46 O 0.4665(4) 1.0538(3) 0.39791(18) 0.0645(13) Uani 1 1 d . . . . .
H46A H 0.4763 1.0099 0.3812 0.097 Uiso 1 1 calc R U . . .
O47 O 0.535(3) 1.0085(19) 0.0914(15) 0.094(3) Uani 0.200(11) 1 d . . P A 1
N1 N 0.1379(3) 0.2954(2) 0.25631(18) 0.0321(9) Uani 1 1 d . . . . .
N2 N 0.3833(4) 1.2015(3) 0.17599(19) 0.0442(11) Uani 1 1 d . . . . .
C1 C 0.1862(4) 0.8625(3) 0.06526(19) 0.0370(13) Uani 1 1 d . . . . .
C2 C 0.2061(5) 0.8028(4) 0.0240(2) 0.0550(17) Uani 1 1 d . . . . .
C3 C 0.2157(7) 0.8236(6) -0.0267(3) 0.088(3) Uani 1 1 d . . . . .
H3 H 0.2331 0.7872 -0.0552 0.105 Uiso 1 1 calc R U . . .
C4 C 0.2004(8) 0.8945(6) -0.0354(3) 0.098(3) Uani 1 1 d . . . . .
H4 H 0.2070 0.9068 -0.0705 0.117 Uiso 1 1 calc R U . . .
C5 C 0.1756(7) 0.9511(5) 0.0036(3) 0.085(3) Uani 1 1 d . . . . .
H5 H 0.1648 1.0005 -0.0051 0.101 Uiso 1 1 calc R U . . .
C6 C 0.1664(5) 0.9351(4) 0.0571(3) 0.0560(18) Uani 1 1 d . . . . .
C7 C 0.2086(5) 0.7171(4) 0.0334(2) 0.0539(17) Uani 1 1 d . . . . .
H7 H 0.2350 0.7232 0.0710 0.065 Uiso 1 1 calc R U . . .
C8 C 0.2739(5) 0.6779(5) -0.0032(4) 0.084(3) Uani 1 1 d . . . . .
H8A H 0.2504 0.6717 -0.0405 0.126 Uiso 1 1 calc R U . . .
H8B H 0.2717 0.6231 0.0053 0.126 Uiso 1 1 calc R U . . .
H8C H 0.3418 0.7135 0.0021 0.126 Uiso 1 1 calc R U . . .
C9 C 0.1044(5) 0.6613(4) 0.0289(3) 0.0570(17) Uani 1 1 d . . . . .
H9A H 0.0641 0.6874 0.0534 0.086 Uiso 1 1 calc R U . . .
H9B H 0.1046 0.6076 0.0382 0.086 Uiso 1 1 calc R U . . .
H9C H 0.0769 0.6529 -0.0079 0.086 Uiso 1 1 calc R U . . .
C10 C 0.1291(6) 0.9862(4) 0.1003(3) 0.073(2) Uani 1 1 d . . . . .
H10 H 0.1639 0.9856 0.1348 0.087 Uiso 1 1 calc R U . . .
C13 C 0.7051(3) 0.9978(3) 0.23983(19) 0.0249(10) Uani 1 1 d . . . . .
C14 C 0.7501(4) 1.0757(3) 0.2709(2) 0.0333(11) Uani 1 1 d . . . . .
C15 C 0.8218(4) 1.1303(3) 0.2468(3) 0.0446(14) Uani 1 1 d . . . . .
H15 H 0.8529 1.1842 0.2663 0.053 Uiso 1 1 calc R U . . .
C16 C 0.8485(4) 1.1087(4) 0.1961(3) 0.0464(14) Uani 1 1 d . . . . .
H16 H 0.8980 1.1468 0.1808 0.056 Uiso 1 1 calc R U . . .
C17 C 0.8026(4) 1.0305(3) 0.1671(2) 0.0388(12) Uani 1 1 d . . . . .
H17 H 0.8210 1.0158 0.1318 0.047 Uiso 1 1 calc R U . . .
C18 C 0.7304(3) 0.9732(3) 0.1883(2) 0.0311(11) Uani 1 1 d . . . . .
C19 C 0.7258(4) 1.0966(4) 0.3286(3) 0.0447(14) Uani 1 1 d D . . . .
H19 H 0.6526 1.0827 0.3305 0.054 Uiso 0.5 1 calc R U P B 1
H19A H 0.670(10) 1.075(8) 0.332(5) 0.054 Uiso 0.5 1 d . U P C 2
C20A C 0.7676(6) 1.0393(5) 0.3625(3) 0.050(2) Uani 0.758(10) 1 d . . P D 1
H20A H 0.7396 0.9807 0.3466 0.075 Uiso 0.758(10) 1 calc R U P D 1
H20B H 0.7489 1.0487 0.3996 0.075 Uiso 0.758(10) 1 calc R U P D 1
H20C H 0.8395 1.0537 0.3618 0.075 Uiso 0.758(10) 1 calc R U P D 1
C21A C 0.7699(7) 1.1846(5) 0.3554(4) 0.067(3) Uani 0.751(12) 1 d . . P D 1
H21A H 0.8419 1.1977 0.3557 0.100 Uiso 0.751(12) 1 calc R U P D 1
H21B H 0.7496 1.1919 0.3923 0.100 Uiso 0.751(12) 1 calc R U P D 1
H21C H 0.7472 1.2219 0.3358 0.100 Uiso 0.751(12) 1 calc R U P D 1
C22 C 0.6822(4) 0.8860(3) 0.1572(2) 0.0355(11) Uani 1 1 d . . . . .
H22 H 0.6092 0.8756 0.1590 0.043 Uiso 1 1 calc R U . . .
C23 C 0.7120(4) 0.8199(3) 0.1824(2) 0.0445(13) Uani 1 1 d . . . . .
H23A H 0.7833 0.8285 0.1811 0.067 Uiso 1 1 calc R U . . .
H23B H 0.6778 0.7646 0.1625 0.067 Uiso 1 1 calc R U . . .
H23C H 0.6940 0.8240 0.2197 0.067 Uiso 1 1 calc R U . . .
C24 C 0.7049(5) 0.8762(5) 0.0982(2) 0.0578(17) Uani 1 1 d . . . . .
H24A H 0.6869 0.9193 0.0821 0.087 Uiso 1 1 calc R U . . .
H24B H 0.6669 0.8213 0.0795 0.087 Uiso 1 1 calc R U . . .
H24C H 0.7754 0.8818 0.0951 0.087 Uiso 1 1 calc R U . . .
C25 C 0.1242(3) 0.9569(3) 0.40222(17) 0.0236(9) Uani 1 1 d . . . . .
C26 C 0.0638(3) 0.8905(3) 0.42303(17) 0.0264(10) Uani 1 1 d . . . . .
C27 C -0.0270(4) 0.8979(3) 0.43982(19) 0.0343(11) Uani 1 1 d . . . . .
H27 H -0.0704 0.8532 0.4531 0.041 Uiso 1 1 calc R U . . .
C28 C -0.0553(4) 0.9694(4) 0.4375(2) 0.0396(13) Uani 1 1 d . . . . .
H28 H -0.1184 0.9730 0.4485 0.048 Uiso 1 1 calc R U . . .
C29 C 0.0077(4) 1.0350(3) 0.4195(2) 0.0383(12) Uani 1 1 d . . . . .
H29 H -0.0119 1.0843 0.4192 0.046 Uiso 1 1 calc R U . . .
C30 C 0.1003(4) 1.0313(3) 0.40141(18) 0.0310(11) Uani 1 1 d . . . . .
C31 C 0.1011(4) 0.8171(3) 0.4307(2) 0.0323(11) Uani 1 1 d . . . . .
H31 H 0.1446 0.8078 0.4009 0.039 Uiso 1 1 calc R U . . .
C32 C 0.1654(6) 0.8406(4) 0.4832(2) 0.0597(19) Uani 1 1 d . . . . .
H32A H 0.2138 0.8945 0.4840 0.090 Uiso 1 1 calc R U . . .
H32B H 0.1997 0.7981 0.4855 0.090 Uiso 1 1 calc R U . . .
H32C H 0.1236 0.8441 0.5136 0.090 Uiso 1 1 calc R U . . .
C33 C 0.0203(5) 0.7370(4) 0.4290(3) 0.069(2) Uani 1 1 d . . . . .
H33A H -0.0189 0.7420 0.4603 0.103 Uiso 1 1 calc R U . . .
H33B H 0.0498 0.6910 0.4292 0.103 Uiso 1 1 calc R U . . .
H33C H -0.0221 0.7262 0.3963 0.103 Uiso 1 1 calc R U . . .
C34 C 0.1729(4) 1.1052(3) 0.3853(2) 0.0370(12) Uani 1 1 d . . . . .
H34A H 0.2062 1.0842 0.3536 0.044 Uiso 1 1 calc R U . . .
C35 C 0.1269(5) 1.1704(4) 0.3696(3) 0.0526(16) Uani 1 1 d . . . . .
H35C H 0.0729 1.1434 0.3425 0.079 Uiso 1 1 calc R U . . .
H35D H 0.1769 1.2121 0.3550 0.079 Uiso 1 1 calc R U . . .
H35E H 0.1014 1.1974 0.4012 0.079 Uiso 1 1 calc R U . . .
C36 C 0.2525(5) 1.1455(4) 0.4311(3) 0.0528(16) Uani 1 1 d . . . . .
H36A H 0.2219 1.1665 0.4629 0.079 Uiso 1 1 calc R U . . .
H36B H 0.3019 1.1916 0.4201 0.079 Uiso 1 1 calc R U . . .
H36C H 0.2842 1.1040 0.4396 0.079 Uiso 1 1 calc R U . . .
C37 C 0.1738(3) 0.5297(3) 0.42933(16) 0.0195(8) Uani 1 1 d . . . . .
C38 C 0.2525(3) 0.5329(3) 0.46436(17) 0.0254(9) Uani 1 1 d . . . . .
C39 C 0.2512(4) 0.4599(3) 0.48362(18) 0.0301(10) Uani 1 1 d . . . . .
H39 H 0.3038 0.4594 0.5071 0.036 Uiso 1 1 calc R U . . .
C40 C 0.1745(4) 0.3887(3) 0.4689(2) 0.0354(12) Uani 1 1 d . . . . .
H40A H 0.1755 0.3397 0.4821 0.042 Uiso 1 1 calc R U . . .
C41 C 0.0966(4) 0.3878(3) 0.43541(19) 0.0320(11) Uani 1 1 d . . . . .
C42 C 0.0944(3) 0.4591(3) 0.41479(17) 0.0235(9) Uani 1 1 d . . . . .
C43 C 0.0051(4) 0.4627(3) 0.38230(19) 0.0316(11) Uani 1 1 d . . . . .
H43 H 0.0286 0.4988 0.3550 0.038 Uiso 1 1 calc R U . . .
C44 C -0.0557(4) 0.3778(4) 0.3530(2) 0.0527(16) Uani 1 1 d . . . . .
H44A H -0.0124 0.3494 0.3325 0.079 Uiso 1 1 calc R U . . .
H44B H -0.1058 0.3850 0.3286 0.079 Uiso 1 1 calc R U . . .
H44C H -0.0880 0.3444 0.3791 0.079 Uiso 1 1 calc R U . . .
C45 C -0.0593(4) 0.5029(4) 0.4196(2) 0.0450(13) Uani 1 1 d . . . . .
H45A H -0.0843 0.4677 0.4461 0.067 Uiso 1 1 calc R U . . .
H45B H -0.1148 0.5091 0.3986 0.067 Uiso 1 1 calc R U . . .
H45C H -0.0202 0.5577 0.4378 0.067 Uiso 1 1 calc R U . . .
C46 C 0.3322(4) 0.6135(3) 0.48378(19) 0.0334(11) Uani 1 1 d . . . . .
H46 H 0.3519 0.6417 0.4524 0.040 Uiso 1 1 calc R U . . .
C47 C 0.4244(4) 0.6021(4) 0.5098(2) 0.0419(13) Uani 1 1 d . . . . .
H47A H 0.4086 0.5826 0.5438 0.063 Uiso 1 1 calc R U . . .
H47B H 0.4756 0.6552 0.5165 0.063 Uiso 1 1 calc R U . . .
H47C H 0.4482 0.5610 0.4859 0.063 Uiso 1 1 calc R U . . .
C48 C 0.2891(5) 0.6703(4) 0.5240(3) 0.0534(16) Uani 1 1 d . . . . .
H48A H 0.2285 0.6764 0.5080 0.080 Uiso 1 1 calc R U . . .
H48B H 0.3370 0.7250 0.5333 0.080 Uiso 1 1 calc R U . . .
H48C H 0.2742 0.6459 0.5564 0.080 Uiso 1 1 calc R U . . .
C49 C 0.6338(3) 0.5528(3) 0.26034(18) 0.0219(9) Uani 1 1 d . . . . .
C50 C 0.6354(3) 0.4933(3) 0.21615(19) 0.0258(10) Uani 1 1 d . . . . .
C51 C 0.6599(4) 0.4223(3) 0.2256(2) 0.0343(11) Uani 1 1 d . . . . .
H51 H 0.6615 0.3799 0.1963 0.041 Uiso 1 1 calc R U . . .
C52 C 0.6820(4) 0.4127(3) 0.2773(2) 0.0376(12) Uani 1 1 d . . . . .
H52 H 0.6987 0.3641 0.2830 0.045 Uiso 1 1 calc R U . . .
C53 C 0.6799(3) 0.4734(3) 0.3202(2) 0.0350(12) Uani 1 1 d . . . . .
H53 H 0.6945 0.4657 0.3553 0.042 Uiso 1 1 calc R U . . .
C54 C 0.6566(3) 0.5460(3) 0.31309(19) 0.0275(10) Uani 1 1 d . . . . .
C55 C 0.6108(3) 0.5075(3) 0.16030(19) 0.0286(10) Uani 1 1 d . . . . .
H55 H 0.5521 0.5300 0.1627 0.034 Uiso 1 1 calc R U . . .
C56 C 0.5838(5) 0.4281(4) 0.1184(2) 0.0483(14) Uani 1 1 d . . . . .
H56A H 0.6418 0.4072 0.1125 0.072 Uiso 1 1 calc R U . . .
H56B H 0.5611 0.4401 0.0847 0.072 Uiso 1 1 calc R U . . .
H56C H 0.5312 0.3860 0.1310 0.072 Uiso 1 1 calc R U . . .
C57 C 0.6957(4) 0.5733(3) 0.14257(19) 0.0334(11) Uani 1 1 d . . . . .
H57A H 0.7110 0.6241 0.1695 0.050 Uiso 1 1 calc R U . . .
H57B H 0.6766 0.5854 0.1082 0.050 Uiso 1 1 calc R U . . .
H57C H 0.7539 0.5523 0.1387 0.050 Uiso 1 1 calc R U . . .
C58 C 0.6552(4) 0.6134(3) 0.36015(18) 0.0314(11) Uani 1 1 d . . . . .
H58 H 0.6480 0.6627 0.3453 0.038 Uiso 1 1 calc R U . . .
C59 C 0.7503(4) 0.6413(4) 0.3953(2) 0.0452(14) Uani 1 1 d . . . . .
H59A H 0.7593 0.5944 0.4108 0.068 Uiso 1 1 calc R U . . .
H59B H 0.7469 0.6864 0.4241 0.068 Uiso 1 1 calc R U . . .
H59C H 0.8060 0.6609 0.3737 0.068 Uiso 1 1 calc R U . . .
C60 C 0.5653(4) 0.5854(4) 0.3931(2) 0.0474(14) Uani 1 1 d . . . . .
H60A H 0.5048 0.5735 0.3703 0.071 Uiso 1 1 calc R U . . .
H60B H 0.5657 0.6298 0.4232 0.071 Uiso 1 1 calc R U . . .
H60C H 0.5682 0.5352 0.4066 0.071 Uiso 1 1 calc R U . . .
C61 C 0.0968(3) 0.4227(2) 0.10580(16) 0.0201(9) Uani 1 1 d . . . . .
C62 C 0.1505(4) 0.3914(3) 0.06581(18) 0.0288(10) Uani 1 1 d . . . . .
C63 C 0.1287(4) 0.3048(3) 0.0513(2) 0.0413(13) Uani 1 1 d . . . . .
H63 H 0.1644 0.2813 0.0245 0.050 Uiso 1 1 calc R U . . .
C64 C 0.0559(5) 0.2535(3) 0.0754(2) 0.0474(14) Uani 1 1 d . . . . .
H64 H 0.0420 0.1949 0.0652 0.057 Uiso 1 1 calc R U . . .
C65 C 0.0033(4) 0.2861(3) 0.1140(2) 0.0366(12) Uani 1 1 d . . . . .
H65 H -0.0469 0.2496 0.1300 0.044 Uiso 1 1 calc R U . . .
C66 C 0.0219(3) 0.3716(3) 0.13038(17) 0.0227(9) Uani 1 1 d . . . . .
C67 C 0.2242(4) 0.4482(3) 0.0357(2) 0.0367(12) Uani 1 1 d . . . . .
H67 H 0.2410 0.5056 0.0570 0.044 Uiso 1 1 calc R U . . .
C68 C 0.3198(5) 0.4233(5) 0.0273(3) 0.0599(17) Uani 1 1 d . . . . .
H68A H 0.3521 0.4256 0.0622 0.090 Uiso 1 1 calc R U . . .
H68B H 0.3637 0.4617 0.0075 0.090 Uiso 1 1 calc R U . . .
H68C H 0.3051 0.3666 0.0070 0.090 Uiso 1 1 calc R U . . .
C69 C 0.1754(5) 0.4499(4) -0.0182(2) 0.0503(15) Uani 1 1 d . . . . .
H69A H 0.1561 0.3937 -0.0394 0.076 Uiso 1 1 calc R U . . .
H69B H 0.2221 0.4871 -0.0376 0.076 Uiso 1 1 calc R U . . .
H69C H 0.1169 0.4699 -0.0121 0.076 Uiso 1 1 calc R U . . .
C70 C -0.0389(3) 0.4097(3) 0.17085(17) 0.0233(9) Uani 1 1 d . . . . .
H70 H 0.0080 0.4533 0.1974 0.028 Uiso 1 1 calc R U . . .
C71 C -0.1031(4) 0.4524(3) 0.1437(2) 0.0343(11) Uani 1 1 d . . . . .
H71A H -0.0613 0.4949 0.1257 0.051 Uiso 1 1 calc R U . . .
H71B H -0.1394 0.4786 0.1706 0.051 Uiso 1 1 calc R U . . .
H71C H -0.1497 0.4112 0.1172 0.051 Uiso 1 1 calc R U . . .
C72 C -0.1030(4) 0.3470(3) 0.2020(2) 0.0356(11) Uani 1 1 d . . . . .
H72A H -0.1546 0.3069 0.1776 0.053 Uiso 1 1 calc R U . . .
H72B H -0.1333 0.3764 0.2305 0.053 Uiso 1 1 calc R U . . .
H72C H -0.0619 0.3176 0.2178 0.053 Uiso 1 1 calc R U . . .
C73 C 0.6230(6) 0.8552(6) 0.4310(3) 0.097(3) Uani 1 1 d D . . . .
H73A H 0.6733 0.8849 0.4096 0.145 Uiso 1 1 calc R U . . .
H73B H 0.6534 0.8277 0.4547 0.145 Uiso 1 1 calc R U . . .
H73C H 0.5934 0.8948 0.4525 0.145 Uiso 1 1 calc R U . . .
C74 C 0.5299(6) 1.0824(5) 0.4432(3) 0.070(2) Uani 1 1 d . . . . .
H74A H 0.5971 1.1048 0.4327 0.105 Uiso 1 1 calc R U . . .
H74B H 0.5280 1.0365 0.4624 0.105 Uiso 1 1 calc R U . . .
H74C H 0.5096 1.1263 0.4665 0.105 Uiso 1 1 calc R U . . .
C75 C 0.5074(7) 1.2293(4) 0.3422(3) 0.084(3) Uani 1 1 d D . . . .
H75A H 0.5190 1.2553 0.3103 0.126 Uiso 1 1 calc R U . . .
H75B H 0.5697 1.2236 0.3563 0.126 Uiso 1 1 calc R U . . .
H75C H 0.4808 1.2641 0.3695 0.126 Uiso 1 1 calc R U . . .
C76 C 0.9785(5) 0.9874(5) 0.2587(3) 0.070(2) Uani 1 1 d . . . . .
H76A H 0.9301 0.9401 0.2372 0.105 Uiso 1 1 calc R U . . .
H76B H 0.9658 1.0393 0.2526 0.105 Uiso 1 1 calc R U . . .
H76C H 0.9732 0.9834 0.2967 0.105 Uiso 1 1 calc R U . . .
C77 C 0.4910(5) 0.6430(4) 0.0734(2) 0.0496(15) Uani 1 1 d . . . . .
H77A H 0.4585 0.6216 0.0376 0.074 Uiso 1 1 calc R U . . .
H77B H 0.4679 0.6018 0.0967 0.074 Uiso 1 1 calc R U . . .
H77C H 0.5625 0.6539 0.0711 0.074 Uiso 1 1 calc R U . . .
C78 C -0.0431(4) 0.7075(4) 0.1588(2) 0.0397(12) Uani 1 1 d D . . . .
H78A H -0.0615 0.7320 0.1292 0.059 Uiso 1 1 calc R U . . .
H78B H -0.0988 0.6946 0.1816 0.059 Uiso 1 1 calc R U . . .
H78C H -0.0257 0.6564 0.1444 0.059 Uiso 1 1 calc R U . . .
C79 C -0.0657(4) 0.5978(3) 0.2837(2) 0.0341(11) Uani 1 1 d D . . . .
H79A H -0.0261 0.5636 0.2654 0.051 Uiso 1 1 calc R U . . .
H79B H -0.1330 0.5789 0.2674 0.051 Uiso 1 1 calc R U . . .
H79C H -0.0671 0.5928 0.3216 0.051 Uiso 1 1 calc R U . . .
C80 C 0.8174(6) 0.8146(4) 0.3169(3) 0.0610(18) Uani 1 1 d . . . . .
H80A H 0.7887 0.8516 0.3000 0.091 Uiso 1 1 calc R U . . .
H80B H 0.8857 0.8436 0.3295 0.091 Uiso 1 1 calc R U . . .
H80C H 0.7792 0.7986 0.3473 0.091 Uiso 1 1 calc R U . . .
C81 C 0.4492(13) 1.0055(8) 0.0589(6) 0.095(5) Uani 0.675(16) 1 d . . P A 1
C82 C 0.5561(7) 0.7962(5) -0.0295(3) 0.078(2) Uani 1 1 d . . . . .
H82A H 0.5262 0.8144 -0.0587 0.116 Uiso 1 1 calc R U . . .
H82B H 0.5525 0.7371 -0.0396 0.116 Uiso 1 1 calc R U . . .
H82C H 0.6252 0.8286 -0.0227 0.116 Uiso 1 1 calc R U . . .
C83 C 0.6068(7) 1.1809(6) 0.1798(4) 0.099(3) Uani 1 1 d D . . . .
H83A H 0.6269 1.1465 0.1495 0.148 Uiso 1 1 calc R U . . .
H83B H 0.6654 1.2182 0.2006 0.148 Uiso 1 1 calc R U . . .
H83C H 0.5675 1.2139 0.1665 0.148 Uiso 1 1 calc R U . . .
C84 C 0.3602(5) 0.3769(4) 0.3740(3) 0.0588(18) Uani 1 1 d D . . . .
H84A H 0.3283 0.3194 0.3571 0.088 Uiso 1 1 calc R U . . .
H84B H 0.3520 0.3832 0.4126 0.088 Uiso 1 1 calc R U . . .
H84C H 0.4305 0.3907 0.3675 0.088 Uiso 1 1 calc R U . . .
C21B C 0.703(2) 1.1863(11) 0.3310(13) 0.067(3) Uani 0.249(12) 1 d D . P D 2
H21D H 0.7625 1.2269 0.3226 0.100 Uiso 0.249(12) 1 calc R U P D 2
H21E H 0.6847 1.2052 0.3669 0.100 Uiso 0.249(12) 1 calc R U P D 2
H21F H 0.6494 1.1809 0.3048 0.100 Uiso 0.249(12) 1 calc R U P D 2
C20B C 0.8057(19) 1.1166(18) 0.3647(10) 0.050(2) Uani 0.242(10) 1 d . . P D 2
H20D H 0.8413 1.0741 0.3577 0.075 Uiso 0.242(10) 1 calc R U P D 2
H20E H 0.7831 1.1192 0.4012 0.075 Uiso 0.242(10) 1 calc R U P D 2
H20F H 0.8496 1.1707 0.3610 0.075 Uiso 0.242(10) 1 calc R U P D 2
C81A C 0.469(3) 0.9979(19) 0.0974(13) 0.095(5) Uani 0.325(16) 1 d . . P A 2
O47A O 0.4896(6) 0.9483(4) 0.0735(3) 0.094(3) Uani 0.800(11) 1 d . . P A 2
C11 C 0.0184(8) 0.9454(8) 0.1042(4) 0.126(5) Uani 1 1 d . . . . .
H11A H -0.0177 0.9465 0.0712 0.190 Uiso 1 1 calc R U . . .
H11B H -0.0059 0.9761 0.1348 0.190 Uiso 1 1 calc R U . . .
H11C H 0.0084 0.8877 0.1091 0.190 Uiso 1 1 calc R U . . .
C12 C 0.1464(12) 1.0759(6) 0.0938(6) 0.172(7) Uani 1 1 d . . . . .
H12A H 0.2170 1.1043 0.0992 0.257 Uiso 1 1 calc R U . . .
H12B H 0.1104 1.1034 0.1203 0.257 Uiso 1 1 calc R U . . .
H12C H 0.1231 1.0781 0.0577 0.257 Uiso 1 1 calc R U . . .
H36 H 0.569(5) 0.751(3) 0.391(3) 0.257 Uiso 1 1 d D U . . .
H40 H 0.299(10) 0.464(6) 0.3779(7) 0.257 Uiso 1 1 d D U . . .
H33 H -0.069(2) 0.708(3) 0.280(6) 0.257 Uiso 1 1 d D U . . .
H34 H 0.057(5) 0.809(3) 0.175(3) 0.257 Uiso 1 1 d D U . . .
H37 H 0.421(9) 1.131(4) 0.3576(6) 0.257 Uiso 1 1 d D U . . .
H38 H 0.582(3) 1.094(4) 0.218(4) 0.257 Uiso 1 1 d D U . . .
H25 H 0.307(4) 0.665(4) 0.253(2) 0.035(18) Uiso 1 1 d . . . . .

loop_
_atom_site_aniso_label
_atom_site_aniso_U_11
_atom_site_aniso_U_22
_atom_site_aniso_U_33
_atom_site_aniso_U_23
_atom_site_aniso_U_13
_atom_site_aniso_U_12
Eu2 0.01353(10) 0.01789(10) 0.01409(10) 0.00558(8) 0.00112(7) 0.00268(8)
Eu3 0.01349(10) 0.01301(10) 0.01538(10) 0.00345(7) 0.00078(7) 0.00338(7)
Eu1 0.01482(10) 0.01431(10) 0.01543(10) 0.00421(7) -0.00083(7) 0.00202(8)
Eu5 0.02328(12) 0.01285(10) 0.03116(12) 0.00495(9) -0.00133(9) 0.00466(8)
Eu4 0.01465(10) 0.01365(10) 0.01872(10) 0.00425(8) 0.00179(8) 0.00408(8)
P1 0.0203(5) 0.0171(5) 0.0172(5) 0.0071(4) -0.0009(4) 0.0027(4)
P2 0.0162(5) 0.0168(5) 0.0228(5) 0.0064(4) -0.0012(4) 0.0003(4)
P3 0.0206(5) 0.0135(5) 0.0197(5) 0.0017(4) -0.0007(4) 0.0055(4)
P4 0.0171(5) 0.0149(5) 0.0143(5) 0.0050(4) 0.0035(4) 0.0039(4)
P5 0.0123(5) 0.0178(5) 0.0189(5) 0.0056(4) 0.0011(4) 0.0042(4)
P6 0.0145(5) 0.0149(5) 0.0145(5) 0.0017(4) -0.0012(4) 0.0025(4)
O1 0.0251(16) 0.0251(16) 0.0236(16) 0.0108(13) -0.0063(13) 0.0028(13)
O2 0.0299(17) 0.0151(14) 0.0251(16) 0.0071(12) -0.0038(13) 0.0024(13)
O3 0.0253(16) 0.0227(15) 0.0198(15) 0.0075(12) 0.0032(12) 0.0046(13)
O4 0.0172(14) 0.0179(14) 0.0212(15) 0.0079(12) 0.0009(11) 0.0041(12)
O5 0.0130(14) 0.0221(15) 0.0329(17) 0.0140(13) 0.0017(12) 0.0015(12)
O6 0.0251(16) 0.0187(15) 0.0241(16) 0.0046(12) -0.0003(13) -0.0024(12)
O7 0.0181(15) 0.0184(14) 0.0225(15) 0.0063(12) -0.0015(12) 0.0000(12)
O8 0.0182(15) 0.0206(15) 0.0340(17) 0.0110(13) 0.0006(13) 0.0036(12)
O9 0.0216(15) 0.0230(15) 0.0221(15) -0.0005(12) -0.0022(12) 0.0079(13)
O10 0.0192(15) 0.0139(13) 0.0223(15) 0.0032(11) -0.0004(12) 0.0047(11)
O11 0.0225(15) 0.0177(14) 0.0211(15) 0.0030(12) 0.0002(12) 0.0085(12)
O12 0.0279(17) 0.0150(14) 0.0276(16) 0.0024(12) 0.0002(13) 0.0042(12)
O13 0.0238(15) 0.0171(14) 0.0174(14) 0.0081(11) 0.0076(12) 0.0063(12)
O14 0.0271(16) 0.0211(15) 0.0194(15) 0.0061(12) 0.0055(12) 0.0102(13)
O15 0.0180(14) 0.0190(14) 0.0208(14) 0.0081(12) 0.0020(11) 0.0059(12)
O16 0.0208(15) 0.0235(15) 0.0182(14) 0.0084(12) -0.0007(12) -0.0001(12)
O17 0.0168(15) 0.0191(14) 0.0272(16) 0.0076(12) 0.0017(12) 0.0029(12)
O18 0.0135(14) 0.0205(14) 0.0239(15) 0.0077(12) 0.0029(11) 0.0046(12)
O19 0.0189(15) 0.0249(15) 0.0183(14) 0.0074(12) 0.0022(11) 0.0086(12)
O20 0.0217(15) 0.0161(14) 0.0178(14) -0.0001(11) -0.0046(12) 0.0022(12)
O21 0.0193(15) 0.0225(15) 0.0191(14) 0.0030(12) -0.0001(12) 0.0077(12)
O22 0.0166(14) 0.0183(14) 0.0198(14) -0.0008(11) 0.0001(11) 0.0046(12)
O23 0.0179(15) 0.0198(14) 0.0180(14) 0.0023(12) 0.0009(11) 0.0008(12)
O24 0.0210(15) 0.0210(15) 0.0217(15) 0.0059(12) -0.0024(12) 0.0061(12)
O25 0.0140(14) 0.0127(15) 0.0171(14) 0.0021(11) -0.0003(11) 0.0030(12)
O26 0.0180(16) 0.0249(17) 0.066(2) 0.0161(16) 0.0005(16) 0.0036(13)
O27 0.0234(18) 0.0265(17) 0.061(2) 0.0145(16) 0.0013(16) 0.0087(14)
O28 0.034(2) 0.0241(19) 0.094(3) 0.020(2) -0.012(2) -0.0061(16)
O29 0.107(4) 0.029(2) 0.045(2) 0.0041(18) 0.009(2) 0.018(2)
O30 0.050(2) 0.0324(19) 0.042(2) 0.0075(16) 0.0057(18) 0.0138(17)
O31 0.098(4) 0.047(2) 0.055(3) 0.029(2) 0.024(3) 0.037(3)
O32 0.0346(19) 0.0388(19) 0.0216(16) 0.0079(14) 0.0111(14) 0.0120(15)
O33 0.0176(15) 0.0303(17) 0.0377(18) 0.0143(14) 0.0061(13) 0.0076(13)
O34 0.0226(16) 0.0304(17) 0.0339(18) 0.0109(14) -0.0097(14) 0.0012(14)
O35 0.049(2) 0.038(2) 0.0202(16) -0.0012(14) 0.0020(15) 0.0126(18)
O36 0.054(2) 0.049(2) 0.043(2) -0.0064(18) -0.0260(19) 0.025(2)
O37 0.051(2) 0.0278(18) 0.045(2) -0.0003(16) -0.0119(19) 0.0000(17)
O38 0.066(3) 0.070(3) 0.141(5) 0.068(4) 0.051(3) 0.038(3)
O39 0.0283(18) 0.0306(18) 0.051(2) 0.0139(16) 0.0064(16) 0.0111(15)
O40 0.055(2) 0.055(2) 0.0262(18) 0.0176(16) 0.0103(16) 0.038(2)
O41 0.0186(15) 0.0190(15) 0.0351(17) 0.0056(13) 0.0055(13) 0.0059(12)
O42 0.063(3) 0.042(2) 0.0291(18) -0.0006(16) -0.0077(17) 0.036(2)
O43 0.041(2) 0.042(2) 0.056(2) 0.0083(19) 0.0016(19) 0.0141(18)
O44 0.031(2) 0.056(3) 0.092(3) 0.041(2) -0.007(2) 0.0106(19)
O45 0.068(3) 0.064(3) 0.039(2) 0.024(2) 0.013(2) 0.006(2)
O46 0.081(3) 0.055(3) 0.053(3) -0.018(2) -0.017(2) 0.030(3)
O47 0.116(6) 0.056(4) 0.136(7) 0.062(5) 0.087(5) 0.037(4)
N1 0.025(2) 0.022(2) 0.049(3) 0.0131(18) -0.0018(18) 0.0006(17)
N2 0.063(3) 0.034(2) 0.042(3) 0.013(2) 0.014(2) 0.021(2)
C1 0.044(3) 0.034(3) 0.027(3) 0.016(2) -0.020(2) -0.004(2)
C2 0.055(4) 0.071(4) 0.025(3) 0.007(3) -0.017(3) -0.005(3)
C3 0.130(8) 0.094(6) 0.036(4) 0.019(4) -0.017(4) 0.021(6)
C4 0.157(10) 0.083(6) 0.045(4) 0.027(4) -0.027(5) 0.011(6)
C5 0.115(7) 0.049(4) 0.083(6) 0.041(4) -0.042(5) -0.005(4)
C6 0.069(4) 0.036(3) 0.057(4) 0.021(3) -0.035(3) -0.001(3)
C7 0.072(4) 0.047(3) 0.037(3) -0.008(3) -0.025(3) 0.018(3)
C8 0.046(4) 0.078(5) 0.113(7) -0.018(5) -0.019(4) 0.011(4)
C9 0.073(5) 0.052(4) 0.052(4) 0.010(3) 0.009(3) 0.028(3)
C10 0.078(5) 0.056(4) 0.091(5) 0.008(4) -0.046(4) 0.035(4)
C13 0.016(2) 0.024(2) 0.035(3) 0.0154(19) -0.0022(18) 0.0016(18)
C14 0.023(2) 0.026(2) 0.049(3) 0.009(2) -0.001(2) 0.002(2)
C15 0.030(3) 0.025(3) 0.074(4) 0.018(3) -0.001(3) -0.005(2)
C16 0.034(3) 0.041(3) 0.065(4) 0.035(3) 0.005(3) -0.004(2)
C17 0.030(3) 0.048(3) 0.042(3) 0.028(3) 0.006(2) 0.004(2)
C18 0.022(2) 0.037(3) 0.035(3) 0.017(2) -0.004(2) 0.005(2)
C19 0.026(3) 0.040(3) 0.054(4) -0.009(3) 0.002(3) -0.004(2)
C20A 0.052(5) 0.062(5) 0.039(4) 0.004(4) -0.011(3) 0.022(4)
C21A 0.047(5) 0.038(4) 0.089(7) -0.027(4) -0.002(5) -0.010(4)
C22 0.026(3) 0.043(3) 0.032(3) 0.004(2) 0.000(2) 0.000(2)
C23 0.045(3) 0.039(3) 0.048(3) 0.003(3) -0.002(3) 0.012(3)
C24 0.052(4) 0.079(5) 0.033(3) 0.007(3) 0.002(3) 0.003(3)
C25 0.027(2) 0.026(2) 0.019(2) -0.0009(17) -0.0008(17) 0.0116(19)
C26 0.029(2) 0.028(2) 0.021(2) -0.0026(18) 0.0014(18) 0.009(2)
C27 0.031(3) 0.042(3) 0.028(3) -0.004(2) 0.002(2) 0.013(2)
C28 0.033(3) 0.059(3) 0.030(3) -0.001(2) 0.003(2) 0.022(3)
C29 0.049(3) 0.046(3) 0.031(3) 0.001(2) 0.000(2) 0.034(3)
C30 0.043(3) 0.031(2) 0.022(2) -0.0003(19) -0.003(2) 0.020(2)
C31 0.036(3) 0.026(2) 0.037(3) 0.008(2) 0.016(2) 0.011(2)
C32 0.087(5) 0.071(4) 0.043(3) 0.017(3) 0.002(3) 0.055(4)
C33 0.060(4) 0.027(3) 0.121(6) 0.015(3) 0.053(4) 0.010(3)
C34 0.055(3) 0.027(2) 0.035(3) 0.002(2) 0.002(2) 0.023(2)
C35 0.080(5) 0.035(3) 0.052(4) 0.012(3) 0.002(3) 0.030(3)
C36 0.058(4) 0.034(3) 0.062(4) 0.005(3) -0.008(3) 0.008(3)
C37 0.025(2) 0.019(2) 0.017(2) 0.0077(16) 0.0067(17) 0.0077(17)
C38 0.029(2) 0.030(2) 0.019(2) 0.0100(18) 0.0060(18) 0.007(2)
C39 0.036(3) 0.038(3) 0.023(2) 0.016(2) 0.002(2) 0.015(2)
C40 0.054(3) 0.026(2) 0.032(3) 0.018(2) 0.006(2) 0.012(2)
C41 0.048(3) 0.021(2) 0.026(2) 0.0096(19) 0.008(2) 0.004(2)
C42 0.028(2) 0.023(2) 0.019(2) 0.0065(17) 0.0063(18) 0.0039(18)
C43 0.027(2) 0.035(3) 0.029(2) 0.017(2) 0.002(2) -0.004(2)
C44 0.040(3) 0.063(4) 0.040(3) -0.005(3) -0.006(3) -0.002(3)
C45 0.036(3) 0.042(3) 0.059(4) 0.011(3) 0.001(3) 0.014(3)
C46 0.036(3) 0.037(3) 0.024(2) 0.015(2) -0.004(2) -0.002(2)
C47 0.032(3) 0.058(4) 0.033(3) 0.014(3) -0.003(2) 0.003(3)
C48 0.056(4) 0.033(3) 0.061(4) -0.009(3) -0.019(3) 0.007(3)
C49 0.0109(19) 0.024(2) 0.034(2) 0.0137(19) 0.0056(17) 0.0054(17)
C50 0.015(2) 0.028(2) 0.034(3) 0.011(2) 0.0078(18) 0.0033(18)
C51 0.026(2) 0.024(2) 0.055(3) 0.008(2) 0.013(2) 0.009(2)
C52 0.025(3) 0.034(3) 0.064(4) 0.028(3) 0.011(2) 0.014(2)
C53 0.022(2) 0.047(3) 0.048(3) 0.029(3) 0.009(2) 0.016(2)
C54 0.015(2) 0.039(3) 0.035(3) 0.019(2) 0.0092(18) 0.0097(19)
C55 0.024(2) 0.033(2) 0.030(2) -0.001(2) 0.0061(19) 0.011(2)
C56 0.052(4) 0.046(3) 0.040(3) -0.011(3) 0.003(3) 0.014(3)
C57 0.036(3) 0.041(3) 0.027(2) 0.010(2) 0.008(2) 0.015(2)
C58 0.028(3) 0.047(3) 0.025(2) 0.015(2) 0.005(2) 0.015(2)
C59 0.042(3) 0.068(4) 0.031(3) 0.015(3) -0.002(2) 0.020(3)
C60 0.045(3) 0.067(4) 0.040(3) 0.021(3) 0.018(3) 0.025(3)
C61 0.026(2) 0.0142(19) 0.019(2) -0.0010(16) -0.0052(17) 0.0057(17)
C62 0.034(3) 0.028(2) 0.023(2) 0.0009(19) 0.0016(19) 0.009(2)
C63 0.052(3) 0.033(3) 0.040(3) -0.006(2) 0.012(3) 0.020(3)
C64 0.065(4) 0.020(2) 0.055(4) 0.000(2) 0.009(3) 0.012(3)
C65 0.045(3) 0.021(2) 0.040(3) 0.005(2) 0.002(2) 0.004(2)
C66 0.026(2) 0.020(2) 0.020(2) 0.0035(17) -0.0042(17) 0.0030(18)
C67 0.038(3) 0.041(3) 0.028(3) -0.001(2) 0.010(2) 0.009(2)
C68 0.045(4) 0.071(4) 0.065(4) 0.012(4) 0.023(3) 0.016(3)
C69 0.067(4) 0.050(3) 0.031(3) 0.006(3) 0.011(3) 0.010(3)
C70 0.018(2) 0.024(2) 0.024(2) 0.0016(18) -0.0021(17) 0.0016(18)
C71 0.024(2) 0.041(3) 0.040(3) 0.009(2) 0.001(2) 0.012(2)
C72 0.027(3) 0.045(3) 0.035(3) 0.015(2) 0.007(2) 0.005(2)
C73 0.059(5) 0.127(8) 0.085(6) -0.052(5) -0.041(4) 0.038(5)
C74 0.090(6) 0.058(4) 0.052(4) 0.005(3) -0.007(4) 0.006(4)
C75 0.115(7) 0.040(4) 0.077(5) 0.005(4) -0.003(5) -0.008(4)
C76 0.039(4) 0.087(5) 0.096(6) 0.040(5) -0.004(4) 0.024(4)
C77 0.071(4) 0.057(4) 0.032(3) 0.004(3) 0.017(3) 0.039(3)
C78 0.028(3) 0.054(3) 0.030(3) 0.006(2) -0.011(2) 0.001(2)
C79 0.024(2) 0.031(3) 0.042(3) 0.011(2) 0.007(2) -0.002(2)
C80 0.086(5) 0.042(3) 0.051(4) 0.001(3) -0.007(4) 0.016(3)
C81 0.153(13) 0.067(7) 0.083(9) 0.026(7) 0.058(10) 0.053(8)
C82 0.110(7) 0.084(5) 0.047(4) 0.028(4) 0.031(4) 0.029(5)
C83 0.083(6) 0.103(7) 0.150(9) 0.096(7) 0.051(6) 0.048(5)
C84 0.069(4) 0.072(4) 0.056(4) 0.032(3) 0.008(3) 0.042(4)
C21B 0.047(5) 0.038(4) 0.089(7) -0.027(4) -0.002(5) -0.010(4)
C20B 0.052(5) 0.062(5) 0.039(4) 0.004(4) -0.011(3) 0.022(4)
C81A 0.153(13) 0.067(7) 0.083(9) 0.026(7) 0.058(10) 0.053(8)
O47A 0.116(6) 0.056(4) 0.136(7) 0.062(5) 0.087(5) 0.037(4)
C11 0.100(8) 0.192(12) 0.102(8) -0.018(8) -0.026(6) 0.091(9)
C12 0.273(18) 0.063(6) 0.191(13) -0.002(7) -0.100(13) 0.086(9)

loop_
_atom_type_symbol
_atom_type_description
_atom_type_scat_dispersion_real
_atom_type_scat_dispersion_imag
_atom_type_scat_source
C C 0.0033 0.0016 'International Tables Vol C Tables 4.2.6.8 and 6.1.1.4'
H H 0.0000 0.0000 'International Tables Vol C Tables 4.2.6.8 and 6.1.1.4'
Eu Eu -0.1578 3.6682 'International Tables Vol C Tables 4.2.6.8 and 6.1.1.4'
N N 0.0061 0.0033 'International Tables Vol C Tables 4.2.6.8 and 6.1.1.4'
O O 0.0106 0.0060 'International Tables Vol C Tables 4.2.6.8 and 6.1.1.4'
P P 0.1023 0.0942 'International Tables Vol C Tables 4.2.6.8 and 6.1.1.4'

loop_
_geom_angle_atom_site_label_1
_geom_angle_atom_site_label_2
_geom_angle_atom_site_label_3
_geom_angle
O23 Eu2 O19 94.01(11)
O23 Eu2 O7 153.98(10)
O19 Eu2 O7 84.98(10)
O23 Eu2 O25 81.03(10)
O19 Eu2 O25 82.46(10)
O7 Eu2 O25 73.06(10)
O23 Eu2 O3 105.62(10)
O19 Eu2 O3 145.80(10)
O7 Eu2 O3 88.80(10)
O25 Eu2 O3 127.53(10)
O23 Eu2 O32 86.99(11)
O19 Eu2 O32 79.03(11)
O7 Eu2 O32 118.13(11)
O25 Eu2 O32 157.14(11)
O3 Eu2 O32 74.44(11)
O23 Eu2 O4 87.80(10)
O19 Eu2 O4 150.67(9)
O7 Eu2 O4 80.89(10)
O25 Eu2 O4 68.90(9)
O3 Eu2 O4 59.66(9)
O32 Eu2 O4 130.29(10)
O23 Eu2 P1 98.79(8)
O19 Eu2 P1 167.14(8)
O7 Eu2 P1 82.96(7)
O25 Eu2 P1 98.23(7)
O3 Eu2 P1 29.67(7)
O32 Eu2 P1 102.80(8)
O4 Eu2 P1 30.03(6)
O23 Eu2 P6 19.28(7)
O19 Eu2 P6 92.85(8)
O7 Eu2 P6 134.70(7)
O25 Eu2 P6 61.85(7)
O3 Eu2 P6 114.74(7)
O32 Eu2 P6 105.68(8)
O4 Eu2 P6 79.44(7)
P1 Eu2 P6 98.81(3)
O23 Eu2 P5 94.64(8)
O19 Eu2 P5 18.96(7)
O7 Eu2 P5 76.22(7)
O25 Eu2 P5 63.96(7)
O3 Eu2 P5 157.75(7)
O32 Eu2 P5 97.99(8)
O4 Eu2 P5 131.71(6)
P1 Eu2 P5 155.73(3)
P6 Eu2 P5 87.36(3)
O23 Eu2 Eu1 115.91(7)
O19 Eu2 Eu1 74.39(7)
O7 Eu2 Eu1 38.90(7)
O25 Eu2 Eu1 35.56(7)
O3 Eu2 Eu1 118.76(7)
O32 Eu2 Eu1 145.67(8)
O4 Eu2 Eu1 78.51(6)
P1 Eu2 Eu1 98.66(2)
P6 Eu2 Eu1 97.037(18)
P5 Eu2 Eu1 57.17(2)
O23 Eu2 Eu3 72.33(7)
O19 Eu2 Eu3 117.71(7)
O7 Eu2 Eu3 85.11(7)
O25 Eu2 Eu3 36.14(7)
O3 Eu2 Eu3 95.12(7)
O32 Eu2 Eu3 153.62(8)
O4 Eu2 Eu3 35.76(6)
P1 Eu2 Eu3 65.69(2)
P6 Eu2 Eu3 56.15(2)
P5 Eu2 Eu3 99.80(2)
Eu1 Eu2 Eu3 60.547(10)
O23 Eu2 H25 70.6(13)
O19 Eu2 H25 72.7(13)
O7 Eu2 H25 84.4(13)
O25 Eu2 H25 15.3(12)
O3 Eu2 H25 140.0(13)
O32 Eu2 H25 142.1(13)
O4 Eu2 H25 80.4(13)
P1 Eu2 H25 110.4(13)
P6 Eu2 H25 52.3(13)
P5 Eu2 H25 55.7(13)
Eu1 Eu2 H25 45.5(13)
Eu3 Eu2 H25 45.1(13)
O22 Eu3 O15 91.70(10)
O22 Eu3 O4 88.75(10)
O15 Eu3 O4 144.90(10)
O22 Eu3 O33 84.42(11)
O15 Eu3 O33 73.66(10)
O4 Eu3 O33 141.16(10)
O22 Eu3 O11 151.46(10)
O15 Eu3 O11 111.28(10)
O4 Eu3 O11 81.98(10)
O33 Eu3 O11 86.07(10)
O22 Eu3 O25 78.12(10)
O15 Eu3 O25 75.88(10)
O4 Eu3 O25 69.88(9)
O33 Eu3 O25 144.22(10)
O11 Eu3 O25 122.72(10)
O22 Eu3 O34 77.58(10)
O15 Eu3 O34 143.24(10)
O4 Eu3 O34 70.80(10)
O33 Eu3 O34 70.39(11)
O11 Eu3 O34 73.88(10)
O25 Eu3 O34 133.71(10)
O22 Eu3 O10 145.60(9)
O15 Eu3 O10 82.17(9)
O4 Eu3 O10 77.93(9)
O33 Eu3 O10 125.22(10)
O11 Eu3 O10 58.15(9)
O25 Eu3 O10 67.54(9)
O34 Eu3 O10 125.47(9)
O22 Eu3 P3 164.12(8)
O15 Eu3 P3 100.16(7)
O4 Eu3 P3 75.47(7)
O33 Eu3 P3 108.94(8)
O11 Eu3 P3 29.02(7)
O25 Eu3 P3 94.47(7)
O34 Eu3 P3 98.43(8)
O10 Eu3 P3 29.42(6)
O22 Eu3 P6 17.97(7)
O15 Eu3 P6 90.22(7)
O4 Eu3 P6 79.77(7)
O33 Eu3 P6 101.18(8)
O11 Eu3 P6 158.50(7)
O25 Eu3 P6 60.47(7)
O34 Eu3 P6 89.38(8)
O10 Eu3 P6 127.72(7)
P3 Eu3 P6 149.79(3)
O22 Eu3 P4 89.80(7)
O15 Eu3 P4 16.89(7)
O4 Eu3 P4 128.08(7)
O33 Eu3 P4 90.17(7)
O11 Eu3 P4 117.11(7)
O25 Eu3 P4 59.11(7)
O34 Eu3 P4 157.56(7)
O10 Eu3 P4 74.69(6)
P3 Eu3 P4 98.48(3)
P6 Eu3 P4 83.36(3)
O22 Eu3 Eu2 70.76(7)
O15 Eu3 Eu2 110.24(7)
O4 Eu3 Eu2 37.86(7)
O33 Eu3 Eu2 154.82(8)
O11 Eu3 Eu2 113.78(7)
O25 Eu3 Eu2 35.08(7)
O34 Eu3 Eu2 99.32(8)
O10 Eu3 Eu2 79.68(7)
P3 Eu3 Eu2 95.06(2)
P6 Eu3 Eu2 54.792(18)
P4 Eu3 Eu2 93.79(2)
O22 Eu3 H25 67.5(12)
O15 Eu3 H25 69.8(12)
O4 Eu3 H25 78.1(12)
O33 Eu3 H25 132.4(12)
O11 Eu3 H25 135.3(12)
O25 Eu3 H25 13.0(12)
O34 Eu3 H25 133.2(12)
O10 Eu3 H25 78.7(12)
P3 Eu3 H25 106.6(12)
P6 Eu3 H25 50.6(12)
P4 Eu3 H25 53.9(12)
Eu2 Eu3 H25 40.7(12)
O16 Eu1 O21 93.00(11)
O16 Eu1 O10 88.78(10)
O21 Eu1 O10 151.29(10)
O16 Eu1 O6 150.36(10)
O21 Eu1 O6 105.32(11)
O10 Eu1 O6 86.07(10)
O16 Eu1 O25 80.65(10)
O21 Eu1 O25 80.03(10)
O10 Eu1 O25 71.99(10)
O6 Eu1 O25 124.84(10)
O16 Eu1 O36 86.71(13)
O21 Eu1 O36 65.24(11)
O10 Eu1 O36 143.44(11)
O6 Eu1 O36 80.34(12)
O25 Eu1 O36 142.29(11)
O16 Eu1 O35 74.26(11)
O21 Eu1 O35 135.42(11)
O10 Eu1 O35 72.45(11)
O6 Eu1 O35 76.36(11)
O25 Eu1 O35 136.44(11)
O36 Eu1 O35 71.41(12)
O16 Eu1 O7 149.75(10)
O21 Eu1 O7 79.57(10)
O10 Eu1 O7 84.55(10)
O6 Eu1 O7 58.55(9)
O25 Eu1 O7 69.22(9)
O36 Eu1 O7 115.52(13)
O35 Eu1 O7 130.57(11)
O16 Eu1 P2 173.24(8)
O21 Eu1 P2 93.02(8)
O10 Eu1 P2 84.46(7)
O6 Eu1 P2 28.96(7)
O25 Eu1 P2 97.38(7)
O36 Eu1 P2 98.61(11)
O35 Eu1 P2 103.39(9)
O7 Eu1 P2 29.59(7)
O16 Eu1 P4 19.57(7)
O21 Eu1 P4 92.90(8)
O10 Eu1 P4 79.52(7)
O6 Eu1 P4 161.37(8)
O25 Eu1 P4 61.47(7)
O36 Eu1 P4 104.45(11)
O35 Eu1 P4 88.00(9)
O7 Eu1 P4 130.67(7)
P2 Eu1 P4 156.58(3)
O16 Eu1 P5 91.66(8)
O21 Eu1 P5 17.72(7)
O10 Eu1 P5 133.65(7)
O6 Eu1 P5 112.77(8)
O25 Eu1 P5 62.41(7)
O36 Eu1 P5 82.77(9)
O35 Eu1 P5 150.99(8)
O7 Eu1 P5 72.43(7)
P2 Eu1 P5 93.14(3)
P4 Eu1 P5 85.80(3)
O16 Eu1 Eu2 114.77(7)
O21 Eu1 Eu2 70.35(7)
O10 Eu1 Eu2 82.90(7)
O6 Eu1 Eu2 93.53(7)
O25 Eu1 Eu2 35.39(7)
O36 Eu1 Eu2 131.42(10)
O35 Eu1 Eu2 153.79(8)
O7 Eu1 Eu2 35.13(6)
P2 Eu1 Eu2 64.62(2)
P4 Eu1 Eu2 96.305(18)
P5 Eu1 Eu2 55.213(18)
O16 Eu1 H25 73.5(12)
O21 Eu1 H25 70.6(12)
O10 Eu1 H25 82.6(12)
O6 Eu1 H25 134.3(12)
O25 Eu1 H25 12.6(12)
O36 Eu1 H25 130.2(12)
O35 Eu1 H25 139.3(12)
O7 Eu1 H25 76.4(12)
P2 Eu1 H25 105.7(12)
P4 Eu1 H25 55.5(12)
P5 Eu1 H25 53.5(12)
Eu2 Eu1 H25 41.3(12)
O2 Eu5 O12 84.39(11)
O2 Eu5 O8 88.71(11)
O12 Eu5 O8 84.42(11)
O2 Eu5 O39 89.84(12)
O12 Eu5 O39 79.61(11)
O8 Eu5 O39 164.03(11)
O2 Eu5 O37 160.22(12)
O12 Eu5 O37 76.54(12)
O8 Eu5 O37 84.32(13)
O39 Eu5 O37 91.80(14)
O2 Eu5 O29 73.39(12)
O12 Eu5 O29 145.92(14)
O8 Eu5 O29 119.72(14)
O39 Eu5 O29 74.91(14)
O37 Eu5 O29 125.98(13)
O2 Eu5 O38 107.69(17)
O12 Eu5 O38 142.56(14)
O8 Eu5 O38 61.25(12)
O39 Eu5 O38 133.97(13)
O37 Eu5 O38 85.08(19)
O29 Eu5 O38 70.38(18)
O2 Eu5 O30 122.00(11)
O12 Eu5 O30 136.27(11)
O8 Eu5 O30 126.05(11)
O39 Eu5 O30 67.49(12)
O37 Eu5 O30 76.55(12)
O29 Eu5 O30 49.79(12)
O38 Eu5 O30 67.15(13)
O2 Eu5 N2 97.25(12)
O12 Eu5 N2 147.60(12)
O8 Eu5 N2 127.89(12)
O39 Eu5 N2 68.06(13)
O37 Eu5 N2 101.65(13)
O29 Eu5 N2 24.69(12)
O38 Eu5 N2 67.72(15)
O30 Eu5 N2 25.16(12)
O24 Eu4 O17 89.50(10)
O24 Eu4 O14 83.58(10)
O17 Eu4 O14 88.23(11)
O24 Eu4 O26 83.08(11)
O17 Eu4 O26 171.70(10)
O14 Eu4 O26 87.25(11)
O24 Eu4 O42 69.93(11)
O17 Eu4 O42 95.10(12)
O14 Eu4 O42 153.24(10)
O26 Eu4 O42 85.88(13)
O24 Eu4 O41 135.78(10)
O17 Eu4 O41 71.75(10)
O14 Eu4 O41 133.34(10)
O26 Eu4 O41 116.29(10)
O42 Eu4 O41 72.29(11)
O24 Eu4 O40 151.90(11)
O17 Eu4 O40 97.62(12)
O14 Eu4 O40 69.59(10)
O26 Eu4 O40 87.32(13)
O42 Eu4 O40 135.70(11)
O41 Eu4 O40 71.89(11)
O24 Eu4 O27 119.00(11)
O17 Eu4 O27 138.32(10)
O14 Eu4 O27 122.36(11)
O26 Eu4 O27 49.65(10)
O42 Eu4 O27 70.51(12)
O41 Eu4 O27 66.64(10)
O40 Eu4 O27 71.90(13)
O24 Eu4 N1 100.70(11)
O17 Eu4 N1 163.03(11)
O14 Eu4 N1 106.24(11)
O26 Eu4 N1 24.70(11)
O42 Eu4 N1 76.07(13)
O41 Eu4 N1 91.62(11)
O40 Eu4 N1 79.76(13)
O27 Eu4 N1 25.00(10)
O2 P1 O3 113.25(18)
O2 P1 O4 115.63(17)
O3 P1 O4 106.94(16)
O2 P1 O1 107.50(17)
O3 P1 O1 110.31(17)
O4 P1 O1 102.67(16)
O2 P1 Eu2 131.22(13)
O3 P1 Eu2 51.32(11)
O4 P1 Eu2 55.71(11)
O1 P1 Eu2 121.27(12)
O8 P2 O6 115.13(18)
O8 P2 O7 115.04(17)
O6 P2 O7 105.47(16)
O8 P2 O5 108.38(16)
O6 P2 O5 106.15(17)
O7 P2 O5 105.97(17)
O8 P2 Eu1 133.97(13)
O6 P2 Eu1 49.84(11)
O7 P2 Eu1 55.63(11)
O5 P2 Eu1 117.55(11)
O12 P3 O11 116.11(17)
O12 P3 O10 113.36(17)
O11 P3 O10 105.84(16)
O12 P3 O9 106.41(17)
O11 P3 O9 108.91(16)
O10 P3 O9 105.70(16)
O12 P3 Eu3 126.71(12)
O11 P3 Eu3 51.37(11)
O10 P3 Eu3 55.16(11)
O9 P3 Eu3 126.86(12)
O15 P4 O14 114.13(17)
O15 P4 O16 111.76(16)
O14 P4 O16 112.71(18)
O15 P4 O13 105.07(16)
O14 P4 O13 107.18(15)
O16 P4 O13 105.15(16)
O15 P4 Eu1 90.75(11)
O14 P4 Eu1 105.34(12)
O16 P4 Eu1 30.14(11)
O13 P4 Eu1 133.43(11)
O15 P4 Eu3 26.56(11)
O14 P4 Eu3 105.21(12)
O16 P4 Eu3 95.04(11)
O13 P4 Eu3 130.86(11)
Eu1 P4 Eu3 68.41(2)
O19 P5 O17 113.98(17)
O19 P5 O21 112.50(16)
O17 P5 O21 113.31(17)
O19 P5 O18 104.83(16)
O17 P5 O18 106.58(16)
O21 P5 O18 104.60(16)
O19 P5 Eu2 29.49(11)
O17 P5 Eu2 108.11(12)
O21 P5 Eu2 91.07(11)
O18 P5 Eu2 131.92(11)
O19 P5 Eu1 94.29(12)
O17 P5 Eu1 105.66(12)
O21 P5 Eu1 27.66(11)
O18 P5 Eu1 131.12(11)
Eu2 P5 Eu1 67.62(2)
O24 P6 O22 113.46(17)
O24 P6 O23 112.22(17)
O22 P6 O23 111.68(16)
O24 P6 O20 108.18(16)
O22 P6 O20 105.45(16)
O23 P6 O20 105.21(16)
O24 P6 Eu2 102.07(12)
O22 P6 Eu2 93.37(11)
O23 P6 Eu2 29.13(11)
O20 P6 Eu2 133.55(11)
O24 P6 Eu3 104.94(12)
O22 P6 Eu3 27.58(11)
O23 P6 Eu3 93.24(11)
O20 P6 Eu3 131.80(11)
Eu2 P6 Eu3 69.06(2)
C1 O1 P1 121.1(3)
P1 O2 Eu5 149.11(18)
P1 O3 Eu2 99.01(14)
P1 O4 Eu3 158.54(17)
P1 O4 Eu2 94.25(13)
Eu3 O4 Eu2 106.38(10)
C13 O5 P2 128.8(3)
P2 O6 Eu1 101.20(14)
P2 O7 Eu2 158.35(17)
P2 O7 Eu1 94.78(14)
Eu2 O7 Eu1 105.97(10)
P2 O8 Eu5 147.26(18)
C25 O9 P3 122.6(3)
P3 O10 Eu1 154.43(17)
P3 O10 Eu3 95.42(13)
Eu1 O10 Eu3 107.88(10)
P3 O11 Eu3 99.61(13)
P3 O12 Eu5 160.46(19)
C37 O13 P4 124.4(2)
P4 O14 Eu4 165.73(18)
P4 O15 Eu3 136.54(17)
P4 O16 Eu1 130.29(16)
P5 O17 Eu4 159.57(18)
C49 O18 P5 122.7(2)
P5 O19 Eu2 131.55(17)
C61 O20 P6 125.7(3)
P5 O21 Eu1 134.62(16)
P6 O22 Eu3 134.46(16)
P6 O23 Eu2 131.59(16)
P6 O24 Eu4 169.35(18)
Eu2 O25 Eu1 109.05(11)
Eu2 O25 Eu3 108.77(11)
Eu1 O25 Eu3 109.03(11)
Eu2 O25 H25 98(5)
Eu1 O25 H25 118(5)
Eu3 O25 H25 113(5)
N1 O26 Eu4 101.4(2)
N1 O27 Eu4 92.6(2)
N2 O29 Eu5 98.5(3)
N2 O30 Eu5 94.9(3)
C77 O32 Eu2 124.8(3)
C79 O33 Eu3 122.3(3)
C79 O33 H33 109.3(16)
Eu3 O33 H33 127.9(17)
C78 O34 Eu3 127.5(3)
C78 O34 H34 108.7(17)
Eu3 O34 H34 121.9(17)
Eu1 O35 H35A 125.3
Eu1 O35 H35B 125.3
H35A O35 H35B 109.4
C73 O36 Eu1 137.9(5)
C73 O36 H36 107.9(18)
Eu1 O36 H36 111.4(16)
C75 O37 Eu5 130.2(4)
C75 O37 H37 110.3(15)
Eu5 O37 H37 119.6(14)
C83 O38 Eu5 145.7(5)
C83 O38 H38 107.7(18)
Eu5 O38 H38 103.3(15)
Eu5 O39 H39A 110.0
Eu5 O39 H39B 109.6
H39A O39 H39B 109.0
C84 O40 Eu4 135.1(3)
C84 O40 H40 108.3(14)
Eu4 O40 H40 116.5(14)
Eu4 O41 H41A 110.2
Eu4 O41 H41B 109.9
H41A O41 H41B 108.8
Eu4 O42 H42A 110.3
Eu4 O42 H42B 110.1
H42A O42 H42B 108.6
C80 O43 H43A 109.5
C76 O44 H44 109.5
C82 O45 H45 109.5
C74 O46 H46A 109.5
O28 N1 O27 121.5(4)
O28 N1 O26 122.3(4)
O27 N1 O26 116.1(4)
O28 N1 Eu4 174.5(3)
O27 N1 Eu4 62.4(2)
O26 N1 Eu4 53.9(2)
O31 N2 O29 121.5(5)
O31 N2 O30 121.9(5)
O29 N2 O30 116.5(4)
O31 N2 Eu5 175.5(4)
O29 N2 Eu5 56.8(3)
O30 N2 Eu5 59.9(2)
C6 C1 O1 119.4(5)
C6 C1 C2 124.2(5)
O1 C1 C2 116.3(4)
C3 C2 C1 117.0(7)
C3 C2 C7 121.0(7)
C1 C2 C7 121.8(5)
C4 C3 C2 119.8(9)
C4 C3 H3 120.1
C2 C3 H3 120.1
C3 C4 C5 124.1(7)
C3 C4 H4 118.0
C5 C4 H4 118.0
C4 C5 C6 119.5(7)
C4 C5 H5 120.2
C6 C5 H5 120.2
C1 C6 C5 115.1(7)
C1 C6 C10 120.6(6)
C5 C6 C10 124.0(6)
C9 C7 C8 111.0(5)
C9 C7 C2 108.8(5)
C8 C7 C2 114.2(6)
C9 C7 H7 107.5
C8 C7 H7 107.5
C2 C7 H7 107.5
C7 C8 H8A 109.5
C7 C8 H8B 109.5
H8A C8 H8B 109.5
C7 C8 H8C 109.5
H8A C8 H8C 109.5
H8B C8 H8C 109.5
C7 C9 H9A 109.5
C7 C9 H9B 109.5
H9A C9 H9B 109.5
C7 C9 H9C 109.5
H9A C9 H9C 109.5
H9B C9 H9C 109.5
C6 C10 C12 114.1(9)
C6 C10 C11 108.7(7)
C12 C10 C11 110.4(9)
C6 C10 H10 107.8
C12 C10 H10 107.8
C11 C10 H10 107.8
C18 C13 O5 118.3(4)
C18 C13 C14 123.3(4)
O5 C13 C14 118.2(4)
C15 C14 C13 116.5(5)
C15 C14 C19 122.4(5)
C13 C14 C19 121.0(4)
C16 C15 C14 122.1(5)
C16 C15 H15 119.0
C14 C15 H15 119.0
C15 C16 C17 119.3(5)
C15 C16 H16 120.4
C17 C16 H16 120.4
C18 C17 C16 121.9(5)
C18 C17 H17 119.1
C16 C17 H17 119.1
C13 C18 C17 117.0(5)
C13 C18 C22 121.0(4)
C17 C18 C22 122.0(5)
C20B C19 C14 113.9(12)
C21A C19 C14 115.7(6)
C21A C19 C20A 106.6(7)
C14 C19 C20A 107.7(5)
C20B C19 C21B 101.6(16)
C14 C19 C21B 102.6(12)
C21A C19 H19 108.9
C14 C19 H19 108.9
C20A C19 H19 108.9
C20B C19 H19A 130(10)
C14 C19 H19A 110(10)
C21B C19 H19A 91(10)
C19 C20A H20A 109.5
C19 C20A H20B 109.5
H20A C20A H20B 109.5
C19 C20A H20C 109.5
H20A C20A H20C 109.5
H20B C20A H20C 109.5
C19 C21A H21A 109.5
C19 C21A H21B 109.5
H21A C21A H21B 109.5
C19 C21A H21C 109.5
H21A C21A H21C 109.5
H21B C21A H21C 109.5
C23 C22 C24 109.3(5)
C23 C22 C18 111.4(4)
C24 C22 C18 113.0(5)
C23 C22 H22 107.6
C24 C22 H22 107.6
C18 C22 H22 107.6
C22 C23 H23A 109.5
C22 C23 H23B 109.5
H23A C23 H23B 109.5
C22 C23 H23C 109.5
H23A C23 H23C 109.5
H23B C23 H23C 109.5
C22 C24 H24A 109.5
C22 C24 H24B 109.5
H24A C24 H24B 109.5
C22 C24 H24C 109.5
H24A C24 H24C 109.5
H24B C24 H24C 109.5
C30 C25 C26 123.2(4)
C30 C25 O9 118.6(4)
C26 C25 O9 118.1(4)
C27 C26 C25 117.5(4)
C27 C26 C31 122.0(4)
C25 C26 C31 120.3(4)
C28 C27 C26 121.0(5)
C28 C27 H27 119.5
C26 C27 H27 119.5
C29 C28 C27 120.0(5)
C29 C28 H28 120.0
C27 C28 H28 120.0
C28 C29 C30 121.8(5)
C28 C29 H29 119.1
C30 C29 H29 119.1
C25 C30 C29 116.3(5)
C25 C30 C34 121.4(4)
C29 C30 C34 122.1(4)
C33 C31 C26 113.9(5)
C33 C31 C32 111.7(5)
C26 C31 C32 108.6(4)
C33 C31 H31 107.5
C26 C31 H31 107.5
C32 C31 H31 107.5
C31 C32 H32A 109.5
C31 C32 H32B 109.5
H32A C32 H32B 109.5
C31 C32 H32C 109.5
H32A C32 H32C 109.5
H32B C32 H32C 109.5
C31 C33 H33A 109.5
C31 C33 H33B 109.5
H33A C33 H33B 109.5
C31 C33 H33C 109.5
H33A C33 H33C 109.5
H33B C33 H33C 109.5
C30 C34 C35 114.5(5)
C30 C34 C36 109.1(4)
C35 C34 C36 110.0(5)
C30 C34 H34A 107.7
C35 C34 H34A 107.7
C36 C34 H34A 107.7
C34 C35 H35C 109.5
C34 C35 H35D 109.5
H35C C35 H35D 109.5
C34 C35 H35E 109.5
H35C C35 H35E 109.5
H35D C35 H35E 109.5
C34 C36 H36A 109.5
C34 C36 H36B 109.5
H36A C36 H36B 109.5
C34 C36 H36C 109.5
H36A C36 H36C 109.5
H36B C36 H36C 109.5
C42 C37 C38 123.2(4)
C42 C37 O13 117.7(4)
C38 C37 O13 119.0(4)
C37 C38 C39 117.0(4)
C37 C38 C46 121.6(4)
C39 C38 C46 121.3(4)
C40 C39 C38 120.9(4)
C40 C39 H39 119.5
C38 C39 H39 119.5
C41 C40 C39 120.9(4)
C41 C40 H40A 119.5
C39 C40 H40A 119.5
C40 C41 C42 120.5(4)
C37 C42 C41 117.4(4)
C37 C42 C43 120.7(4)
C41 C42 C43 121.6(4)
C42 C43 C45 108.7(4)
C42 C43 C44 113.5(4)
C45 C43 C44 109.8(4)
C42 C43 H43 108.2
C45 C43 H43 108.2
C44 C43 H43 108.2
C43 C44 H44A 109.5
C43 C44 H44B 109.5
H44A C44 H44B 109.5
C43 C44 H44C 109.5
H44A C44 H44C 109.5
H44B C44 H44C 109.5
C43 C45 H45A 109.5
C43 C45 H45B 109.5
H45A C45 H45B 109.5
C43 C45 H45C 109.5
H45A C45 H45C 109.5
H45B C45 H45C 109.5
C38 C46 C47 114.3(4)
C38 C46 C48 108.8(4)
C47 C46 C48 109.0(4)
C38 C46 H46 108.2
C47 C46 H46 108.2
C48 C46 H46 108.2
C46 C47 H47A 109.5
C46 C47 H47B 109.5
H47A C47 H47B 109.5
C46 C47 H47C 109.5
H47A C47 H47C 109.5
H47B C47 H47C 109.5
C46 C48 H48A 109.5
C46 C48 H48B 109.5
H48A C48 H48B 109.5
C46 C48 H48C 109.5
H48A C48 H48C 109.5
H48B C48 H48C 109.5
C50 C49 O18 117.9(4)
C50 C49 C54 124.0(4)
O18 C49 C54 117.9(4)
C49 C50 C51 117.1(4)
C49 C50 C55 119.7(4)
C51 C50 C55 123.3(4)
C52 C51 C50 120.8(5)
C52 C51 H51 119.6
C50 C51 H51 119.6
C53 C52 C51 120.4(4)
C53 C52 H52 119.8
C51 C52 H52 119.8
C52 C53 C54 121.3(5)
C52 C53 H53 119.3
C54 C53 H53 119.3
C53 C54 C49 116.5(5)
C53 C54 C58 121.5(4)
C49 C54 C58 122.0(4)
C50 C55 C56 113.5(4)
C50 C55 C57 110.4(4)
C56 C55 C57 110.6(4)
C50 C55 H55 107.4
C56 C55 H55 107.4
C57 C55 H55 107.4
C55 C56 H56A 109.5
C55 C56 H56B 109.5
H56A C56 H56B 109.5
C55 C56 H56C 109.5
H56A C56 H56C 109.5
H56B C56 H56C 109.5
C55 C57 H57A 109.5
C55 C57 H57B 109.5
H57A C57 H57B 109.5
C55 C57 H57C 109.5
H57A C57 H57C 109.5
H57B C57 H57C 109.5
C54 C58 C59 112.6(4)
C54 C58 C60 110.7(4)
C59 C58 C60 111.2(4)
C54 C58 H58 107.4
C59 C58 H58 107.4
C60 C58 H58 107.4
C58 C59 H59A 109.5
C58 C59 H59B 109.5
H59A C59 H59B 109.5
C58 C59 H59C 109.5
H59A C59 H59C 109.5
H59B C59 H59C 109.5
C58 C60 H60A 109.5
C58 C60 H60B 109.5
H60A C60 H60B 109.5
C58 C60 H60C 109.5
H60A C60 H60C 109.5
H60B C60 H60C 109.5
O20 C61 C62 118.0(4)
O20 C61 C66 118.9(4)
C62 C61 C66 122.9(4)
C61 C62 C63 117.4(4)
C61 C62 C67 121.8(4)
C63 C62 C67 120.6(4)
C64 C63 C62 120.7(5)
C64 C63 H63 119.7
C62 C63 H63 119.7
C65 C64 C63 120.6(5)
C65 C64 H64 119.7
C63 C64 H64 119.7
C64 C65 C66 121.4(5)
C64 C65 H65 119.3
C66 C65 H65 119.3
C65 C66 C61 117.1(4)
C65 C66 C70 122.6(4)
C61 C66 C70 120.3(4)
C62 C67 C68 113.4(5)
C62 C67 C69 109.0(4)
C68 C67 C69 110.4(5)
C62 C67 H67 107.9
C68 C67 H67 107.9
C69 C67 H67 107.9
C67 C68 H68A 109.5
C67 C68 H68B 109.5
H68A C68 H68B 109.5
C67 C68 H68C 109.5
H68A C68 H68C 109.5
H68B C68 H68C 109.5
C67 C69 H69A 109.5
C67 C69 H69B 109.5
H69A C69 H69B 109.5
C67 C69 H69C 109.5
H69A C69 H69C 109.5
H69B C69 H69C 109.5
C66 C70 C71 110.7(4)
C66 C70 C72 113.4(4)
C71 C70 C72 109.8(4)
C66 C70 H70 107.5
C71 C70 H70 107.5
C72 C70 H70 107.5
C70 C71 H71A 109.5
C70 C71 H71B 109.5
H71A C71 H71B 109.5
C70 C71 H71C 109.5
H71A C71 H71C 109.5
H71B C71 H71C 109.5
C70 C72 H72A 109.5
C70 C72 H72B 109.5
H72A C72 H72B 109.5
C70 C72 H72C 109.5
H72A C72 H72C 109.5
H72B C72 H72C 109.5
O36 C73 H73A 109.5
O36 C73 H73B 109.5
H73A C73 H73B 109.5
O36 C73 H73C 109.5
H73A C73 H73C 109.5
H73B C73 H73C 109.5
O46 C74 H74A 109.5
O46 C74 H74B 109.5
H74A C74 H74B 109.5
O46 C74 H74C 109.5
H74A C74 H74C 109.5
H74B C74 H74C 109.5
O37 C75 H75A 109.5
O37 C75 H75B 109.5
H75A C75 H75B 109.5
O37 C75 H75C 109.5
H75A C75 H75C 109.5
H75B C75 H75C 109.5
O44 C76 H76A 109.5
O44 C76 H76B 109.5
H76A C76 H76B 109.5
O44 C76 H76C 109.5
H76A C76 H76C 109.5
H76B C76 H76C 109.5
O32 C77 H77A 109.5
O32 C77 H77B 109.5
H77A C77 H77B 109.5
O32 C77 H77C 109.5
H77A C77 H77C 109.5
H77B C77 H77C 109.5
O34 C78 H78A 109.5
O34 C78 H78B 109.5
H78A C78 H78B 109.5
O34 C78 H78C 109.5
H78A C78 H78C 109.5
H78B C78 H78C 109.5
O33 C79 H79A 109.5
O33 C79 H79B 109.5
H79A C79 H79B 109.5
O33 C79 H79C 109.5
H79A C79 H79C 109.5
H79B C79 H79C 109.5
O43 C80 H80A 109.5
O43 C80 H80B 109.5
H80A C80 H80B 109.5
O43 C80 H80C 109.5
H80A C80 H80C 109.5
H80B C80 H80C 109.5
O45 C82 H82A 109.5
O45 C82 H82B 109.5
H82A C82 H82B 109.5
O45 C82 H82C 109.5
H82A C82 H82C 109.5
H82B C82 H82C 109.5
O38 C83 H83A 109.5
O38 C83 H83B 109.5
H83A C83 H83B 109.5
O38 C83 H83C 109.5
H83A C83 H83C 109.5
H83B C83 H83C 109.5
O40 C84 H84A 109.5
O40 C84 H84B 109.5
H84A C84 H84B 109.5
O40 C84 H84C 109.5
H84A C84 H84C 109.5
H84B C84 H84C 109.5
C19 C21B H21D 109.5
C19 C21B H21E 109.5
H21D C21B H21E 109.5
C19 C21B H21F 109.5
H21D C21B H21F 109.5
H21E C21B H21F 109.5
C19 C20B H20D 109.5
C19 C20B H20E 109.5
H20D C20B H20E 109.5
C19 C20B H20F 109.5
H20D C20B H20F 109.5
H20E C20B H20F 109.5
C10 C11 H11A 109.5
C10 C11 H11B 109.5
H11A C11 H11B 109.5
C10 C11 H11C 109.5
H11A C11 H11C 109.5
H11B C11 H11C 109.5
C10 C12 H12A 109.5
C10 C12 H12B 109.5
H12A C12 H12B 109.5
C10 C12 H12C 109.5
H12A C12 H12C 109.5
H12B C12 H12C 109.5

loop_
_geom_bond_atom_site_label_1
_geom_bond_atom_site_label_2
_geom_bond_distance
Eu2 O23 2.244(3)
Eu2 O19 2.281(3)
Eu2 O7 2.338(3)
Eu2 O25 2.393(3)
Eu2 O3 2.405(3)
Eu2 O32 2.418(3)
Eu2 O4 2.521(3)
Eu2 P1 3.0433(12)
Eu2 P6 3.4484(12)
Eu2 P5 3.4686(11)
Eu2 Eu1 3.9053(8)
Eu2 Eu3 3.9418(7)
Eu2 H25 2.58(6)
Eu3 O22 2.273(3)
Eu3 O15 2.325(3)
Eu3 O4 2.401(3)
Eu3 O33 2.447(3)
Eu3 O11 2.455(3)
Eu3 O25 2.456(3)
Eu3 O34 2.540(3)
Eu3 O10 2.554(3)
Eu3 P3 3.0982(12)
Eu3 P6 3.5049(12)
Eu3 P4 3.5761(11)
Eu3 H25 2.80(6)
Eu1 O16 2.277(3)
Eu1 O21 2.314(3)
Eu1 O10 2.337(3)
Eu1 O6 2.399(3)
Eu1 O25 2.403(3)
Eu1 O36 2.496(3)
Eu1 O35 2.541(3)
Eu1 O7 2.551(3)
Eu1 P2 3.0794(12)
Eu1 P4 3.4596(12)
Eu1 P5 3.5487(12)
Eu1 H25 2.79(6)
Eu5 O2 2.249(3)
Eu5 O12 2.292(3)
Eu5 O8 2.326(3)
Eu5 O39 2.401(3)
Eu5 O37 2.419(4)
Eu5 O29 2.541(4)
Eu5 O38 2.568(5)
Eu5 O30 2.608(4)
Eu5 N2 3.003(4)
Eu4 O24 2.281(3)
Eu4 O17 2.286(3)
Eu4 O14 2.300(3)
Eu4 O26 2.466(3)
Eu4 O42 2.467(3)
Eu4 O41 2.467(3)
Eu4 O40 2.469(3)
Eu4 O27 2.655(3)
Eu4 N1 2.992(4)
P1 O2 1.505(3)
P1 O3 1.525(3)
P1 O4 1.527(3)
P1 O1 1.617(3)
P2 O8 1.507(3)
P2 O6 1.520(3)
P2 O7 1.526(3)
P2 O5 1.597(3)
P3 O12 1.506(3)
P3 O11 1.524(3)
P3 O10 1.529(3)
P3 O9 1.616(3)
P4 O15 1.511(3)
P4 O14 1.512(3)
P4 O16 1.519(3)
P4 O13 1.629(3)
P5 O19 1.506(3)
P5 O17 1.509(3)
P5 O21 1.518(3)
P5 O18 1.633(3)
P6 O24 1.511(3)
P6 O22 1.515(3)
P6 O23 1.522(3)
P6 O20 1.613(3)
O1 C1 1.411(5)
O5 C13 1.400(5)
O9 C25 1.413(5)
O13 C37 1.401(5)
O18 C49 1.400(5)
O20 C61 1.392(5)
O25 H25 0.69(6)
O26 N1 1.275(5)
O27 N1 1.266(5)
O28 N1 1.216(5)
O29 N2 1.268(6)
O30 N2 1.281(6)
O31 N2 1.240(6)
O32 C77 1.436(6)
O33 C79 1.437(5)
O33 H33 0.870(9)
O34 C78 1.425(6)
O34 H34 0.873(10)
O35 H35A 0.8858
O35 H35B 0.8864
O36 C73 1.385(8)
O36 H36 0.875(10)
O37 C75 1.402(8)
O37 H37 0.872(9)
O38 C83 1.387(8)
O38 H38 0.880(10)
O39 H39A 0.8799
O39 H39B 0.8795
O40 C84 1.430(6)
O40 H40 0.866(9)
O41 H41A 0.8840
O41 H41B 0.8831
O42 H42A 0.8863
O42 H42B 0.8879
O43 C80 1.429(7)
O43 H43A 0.8400
O44 C76 1.399(8)
O44 H44 0.8400
O45 C82 1.404(8)
O45 H45 0.8400
O46 C74 1.383(8)
O46 H46A 0.8400
O47 C81 1.44(4)
C1 C6 1.382(8)
C1 C2 1.419(9)
C2 C3 1.387(9)
C2 C7 1.523(9)
C3 C4 1.329(12)
C3 H3 0.9500
C4 C5 1.379(13)
C4 H4 0.9500
C5 C6 1.428(10)
C5 H5 0.9500
C6 C10 1.477(11)
C7 C9 1.511(9)
C7 C8 1.518(10)
C7 H7 1.0000
C8 H8A 0.9800
C8 H8B 0.9800
C8 H8C 0.9800
C9 H9A 0.9800
C9 H9B 0.9800
C9 H9C 0.9800
C10 C12 1.512(11)
C10 C11 1.542(13)
C10 H10 1.0000
C13 C18 1.386(7)
C13 C14 1.402(7)
C14 C15 1.398(7)
C14 C19 1.515(8)
C15 C16 1.365(9)
C15 H15 0.9500
C16 C17 1.388(8)
C16 H16 0.9500
C17 C18 1.387(7)
C17 H17 0.9500
C18 C22 1.529(7)
C19 C20B 1.38(2)
C19 C21A 1.495(9)
C19 C20A 1.612(10)
C19 C21B 1.630(17)
C19 H19 1.0000
C19 H19A 0.78(13)
C20A H20A 0.9800
C20A H20B 0.9800
C20A H20C 0.9800
C21A H21A 0.9800
C21A H21B 0.9800
C21A H21C 0.9800
C22 C23 1.526(8)
C22 C24 1.527(7)
C22 H22 1.0000
C23 H23A 0.9800
C23 H23B 0.9800
C23 H23C 0.9800
C24 H24A 0.9800
C24 H24B 0.9800
C24 H24C 0.9800
C25 C30 1.395(6)
C25 C26 1.402(7)
C26 C27 1.387(7)
C26 C31 1.516(6)
C27 C28 1.386(7)
C27 H27 0.9500
C28 C29 1.374(8)
C28 H28 0.9500
C29 C30 1.406(7)
C29 H29 0.9500
C30 C34 1.509(7)
C31 C33 1.515(7)
C31 C32 1.535(8)
C31 H31 1.0000
C32 H32A 0.9800
C32 H32B 0.9800
C32 H32C 0.9800
C33 H33A 0.9800
C33 H33B 0.9800
C33 H33C 0.9800
C34 C35 1.527(7)
C34 C36 1.541(8)
C34 H34A 1.0000
C35 H35C 0.9800
C35 H35D 0.9800
C35 H35E 0.9800
C36 H36A 0.9800
C36 H36B 0.9800
C36 H36C 0.9800
C37 C42 1.396(6)
C37 C38 1.398(6)
C38 C39 1.400(6)
C38 C46 1.521(7)
C39 C40 1.382(7)
C39 H39 0.9500
C40 C41 1.378(7)
C40 H40A 0.9500
C41 C42 1.403(6)
C42 C43 1.518(6)
C43 C45 1.527(8)
C43 C44 1.527(7)
C43 H43 1.0000
C44 H44A 0.9800
C44 H44B 0.9800
C44 H44C 0.9800
C45 H45A 0.9800
C45 H45B 0.9800
C45 H45C 0.9800
C46 C47 1.526(7)
C46 C48 1.533(8)
C46 H46 1.0000
C47 H47A 0.9800
C47 H47B 0.9800
C47 H47C 0.9800
C48 H48A 0.9800
C48 H48B 0.9800
C48 H48C 0.9800
C49 C50 1.385(6)
C49 C54 1.403(6)
C50 C51 1.396(7)
C50 C55 1.527(6)
C51 C52 1.389(8)
C51 H51 0.9500
C52 C53 1.376(8)
C52 H52 0.9500
C53 C54 1.396(7)
C53 H53 0.9500
C54 C58 1.516(7)
C55 C56 1.529(7)
C55 C57 1.530(7)
C55 H55 1.0000
C56 H56A 0.9800
C56 H56B 0.9800
C56 H56C 0.9800
C57 H57A 0.9800
C57 H57B 0.9800
C57 H57C 0.9800
C58 C59 1.522(7)
C58 C60 1.538(7)
C58 H58 1.0000
C59 H59A 0.9800
C59 H59B 0.9800
C59 H59C 0.9800
C60 H60A 0.9800
C60 H60B 0.9800
C60 H60C 0.9800
C61 C62 1.395(6)
C61 C66 1.399(6)
C62 C63 1.401(7)
C62 C67 1.522(7)
C63 C64 1.378(8)
C63 H63 0.9500
C64 C65 1.371(8)
C64 H64 0.9500
C65 C66 1.394(6)
C65 H65 0.9500
C66 C70 1.521(6)
C67 C68 1.528(8)
C67 C69 1.531(8)
C67 H67 1.0000
C68 H68A 0.9800
C68 H68B 0.9800
C68 H68C 0.9800
C69 H69A 0.9800
C69 H69B 0.9800
C69 H69C 0.9800
C70 C71 1.525(6)
C70 C72 1.533(6)
C70 H70 1.0000
C71 H71A 0.9800
C71 H71B 0.9800
C71 H71C 0.9800
C72 H72A 0.9800
C72 H72B 0.9800
C72 H72C 0.9800
C73 H73A 0.9800
C73 H73B 0.9800
C73 H73C 0.9800
C74 H74A 0.9800
C74 H74B 0.9800
C74 H74C 0.9800
C75 H75A 0.9800
C75 H75B 0.9800
C75 H75C 0.9800
C76 H76A 0.9800
C76 H76B 0.9800
C76 H76C 0.9800
C77 H77A 0.9800
C77 H77B 0.9800
C77 H77C 0.9800
C78 H78A 0.9800
C78 H78B 0.9800
C78 H78C 0.9800
C79 H79A 0.9800
C79 H79B 0.9800
C79 H79C 0.9800
C80 H80A 0.9800
C80 H80B 0.9800
C80 H80C 0.9800
C82 H82A 0.9800
C82 H82B 0.9800
C82 H82C 0.9800
C83 H83A 0.9800
C83 H83B 0.9800
C83 H83C 0.9800
C84 H84A 0.9800
C84 H84B 0.9800
C84 H84C 0.9800
C21B H21D 0.9800
C21B H21E 0.9800
C21B H21F 0.9800
C20B H20D 0.9800
C20B H20E 0.9800
C20B H20F 0.9800
C81A O47A 1.06(3)
C11 H11A 0.9800
C11 H11B 0.9800
C11 H11C 0.9800
C12 H12A 0.9800
C12 H12B 0.9800
C12 H12C 0.9800

loop_
_geom_hbond_atom_site_label_D
_geom_hbond_atom_site_label_H
_geom_hbond_atom_site_label_A
_geom_hbond_distance_DH
_geom_hbond_distance_HA
_geom_hbond_distance_DA
_geom_hbond_angle_DHA
_geom_hbond_site_symmetry_A
O35 H35B O46 0.89 2.47 3.171(6) 136.9 .
O39 H39A O27 0.88 2.53 3.068(5) 120.2 1_565
O39 H39B O44 0.88 1.76 2.623(5) 167.2 1_455
O41 H41B O30 0.88 2.01 2.818(5) 151.8 1_545
O41 H41B O31 0.88 2.53 3.297(6) 145.2 1_545
O41 H41B N2 0.88 2.59 3.462(6) 167.4 1_545
O42 H42B O31 0.89 2.07 2.787(5) 137.1 1_545
O44 H44 O11 0.84 1.87 2.709(5) 173.9 1_655
O45 H45 O47A 0.84 1.86 2.633(9) 152.2 .
O46 H46A O6 0.84 1.84 2.661(5) 165.4 .
C75 H75A O30 0.98 2.53 3.217(9) 127.1 .
C83 H83A O47 0.98 2.55 3.29(4) 131.6 .
C83 H83C N2 0.98 2.57 3.269(10) 128.3 .
O33 H33 O43 0.870(9) 1.872(16) 2.731(5) 169(6) 1_455
O34 H34 O1 0.873(10) 2.32(9) 2.936(5) 128(9) .
O37 H37 O46 0.872(9) 2.01(12) 2.681(6) 133(14) .
O38 H38 O8 0.880(10) 2.034(18) 2.502(5) 112.1(15) .
O25 H25 O24 0.69(6) 2.63(6) 3.229(4) 148(6) .

loop_
_geom_torsion_atom_site_label_1
_geom_torsion_atom_site_label_2
_geom_torsion_atom_site_label_3
_geom_torsion_atom_site_label_4
_geom_torsion
O2 P1 O1 C1 76.7(4)
O3 P1 O1 C1 -47.3(4)
O4 P1 O1 C1 -160.9(3)
Eu2 P1 O1 C1 -103.6(3)
O3 P1 O2 Eu5 -77.0(4)
O4 P1 O2 Eu5 46.9(4)
O1 P1 O2 Eu5 160.9(3)
Eu2 P1 O2 Eu5 -18.9(5)
O2 P1 O3 Eu2 125.09(15)
O4 P1 O3 Eu2 -3.44(17)
O1 P1 O3 Eu2 -114.38(14)
O2 P1 O4 Eu3 71.9(5)
O3 P1 O4 Eu3 -160.9(4)
O1 P1 O4 Eu3 -44.8(5)
Eu2 P1 O4 Eu3 -164.2(5)
O2 P1 O4 Eu2 -123.88(16)
O3 P1 O4 Eu2 3.25(16)
O1 P1 O4 Eu2 119.38(14)
O8 P2 O5 C13 -0.8(4)
O6 P2 O5 C13 -125.0(4)
O7 P2 O5 C13 123.2(4)
Eu1 P2 O5 C13 -177.7(3)
O8 P2 O6 Eu1 127.42(16)
O7 P2 O6 Eu1 -0.52(18)
O5 P2 O6 Eu1 -112.69(15)
O8 P2 O7 Eu2 36.1(6)
O6 P2 O7 Eu2 164.0(5)
O5 P2 O7 Eu2 -83.7(5)
Eu1 P2 O7 Eu2 163.6(6)
O8 P2 O7 Eu1 -127.51(15)
O6 P2 O7 Eu1 0.48(17)
O5 P2 O7 Eu1 112.77(14)
O6 P2 O8 Eu5 -61.8(4)
O7 P2 O8 Eu5 61.2(4)
O5 P2 O8 Eu5 179.6(3)
Eu1 P2 O8 Eu5 -4.3(5)
O12 P3 O9 C25 111.0(3)
O11 P3 O9 C25 -14.9(4)
O10 P3 O9 C25 -128.2(3)
Eu3 P3 O9 C25 -70.3(3)
O12 P3 O10 Eu1 36.4(5)
O11 P3 O10 Eu1 164.8(4)
O9 P3 O10 Eu1 -79.8(4)
Eu3 P3 O10 Eu1 155.9(5)
O12 P3 O10 Eu3 -119.52(15)
O11 P3 O10 Eu3 8.86(16)
O9 P3 O10 Eu3 124.31(13)
O12 P3 O11 Eu3 117.42(16)
O10 P3 O11 Eu3 -9.31(17)
O9 P3 O11 Eu3 -122.54(14)
O11 P3 O12 Eu5 -53.0(6)
O10 P3 O12 Eu5 69.9(6)
O9 P3 O12 Eu5 -174.4(5)
Eu3 P3 O12 Eu5 6.9(7)
O15 P4 O13 C37 139.6(3)
O14 P4 O13 C37 17.9(4)
O16 P4 O13 C37 -102.3(3)
Eu1 P4 O13 C37 -114.5(3)
Eu3 P4 O13 C37 146.9(3)
O15 P4 O14 Eu4 68.8(8)
O16 P4 O14 Eu4 -60.1(8)
O13 P4 O14 Eu4 -175.3(7)
Eu1 P4 O14 Eu4 -29.1(8)
Eu3 P4 O14 Eu4 42.2(8)
O14 P4 O15 Eu3 -75.3(3)
O16 P4 O15 Eu3 54.0(3)
O13 P4 O15 Eu3 167.6(2)
Eu1 P4 O15 Eu3 31.9(2)
O15 P4 O16 Eu1 -48.7(3)
O14 P4 O16 Eu1 81.4(2)
O13 P4 O16 Eu1 -162.2(2)
Eu3 P4 O16 Eu1 -27.4(2)
O19 P5 O17 Eu4 -55.3(6)
O21 P5 O17 Eu4 75.1(6)
O18 P5 O17 Eu4 -170.4(5)
Eu2 P5 O17 Eu4 -24.2(6)
Eu1 P5 O17 Eu4 46.8(5)
O19 P5 O18 C49 -128.4(3)
O17 P5 O18 C49 -7.2(4)
O21 P5 O18 C49 113.1(3)
Eu2 P5 O18 C49 -141.9(3)
Eu1 P5 O18 C49 122.1(3)
O17 P5 O19 Eu2 84.5(2)
O21 P5 O19 Eu2 -46.3(3)
O18 P5 O19 Eu2 -159.3(2)
Eu1 P5 O19 Eu2 -24.7(2)
O24 P6 O20 C61 -5.8(4)
O22 P6 O20 C61 -127.5(3)
O23 P6 O20 C61 114.3(3)
Eu2 P6 O20 C61 122.2(3)
Eu3 P6 O20 C61 -137.0(3)
O19 P5 O21 Eu1 52.0(3)
O17 P5 O21 Eu1 -79.1(3)
O18 P5 O21 Eu1 165.2(2)
Eu2 P5 O21 Eu1 31.2(2)
O24 P6 O22 Eu3 77.1(3)
O23 P6 O22 Eu3 -51.0(3)
O20 P6 O22 Eu3 -164.7(2)
Eu2 P6 O22 Eu3 -27.7(2)
O24 P6 O23 Eu2 -74.4(2)
O22 P6 O23 Eu2 54.3(3)
O20 P6 O23 Eu2 168.20(19)
Eu3 P6 O23 Eu2 33.2(2)
O22 P6 O24 Eu4 -70.3(11)
O23 P6 O24 Eu4 57.5(11)
O20 P6 O24 Eu4 173.1(10)
Eu2 P6 O24 Eu4 28.8(10)
Eu3 P6 O24 Eu4 -42.4(11)
Eu4 O27 N1 O28 175.5(5)
Eu4 O27 N1 O26 -4.4(4)
Eu4 O26 N1 O28 -175.1(4)
Eu4 O26 N1 O27 4.8(5)
Eu5 O29 N2 O31 -175.1(5)
Eu5 O29 N2 O30 5.1(5)
Eu5 O30 N2 O31 175.3(5)
Eu5 O30 N2 O29 -4.9(5)
P1 O1 C1 C6 -93.7(6)
P1 O1 C1 C2 89.5(5)
C6 C1 C2 C3 6.7(10)
O1 C1 C2 C3 -176.7(6)
C6 C1 C2 C7 -168.4(6)
O1 C1 C2 C7 8.2(8)
C1 C2 C3 C4 -4.0(13)
C7 C2 C3 C4 171.1(8)
C2 C3 C4 C5 0.5(16)
C3 C4 C5 C6 0.8(16)
O1 C1 C6 C5 178.1(5)
C2 C1 C6 C5 -5.4(9)
O1 C1 C6 C10 -7.5(8)
C2 C1 C6 C10 169.0(6)
C4 C5 C6 C1 1.5(11)
C4 C5 C6 C10 -172.6(8)
C3 C2 C7 C9 -92.6(8)
C1 C2 C7 C9 82.3(7)
C3 C2 C7 C8 32.1(9)
C1 C2 C7 C8 -153.0(6)
C1 C6 C10 C12 158.4(7)
C5 C6 C10 C12 -27.8(11)
C1 C6 C10 C11 -78.0(8)
C5 C6 C10 C11 95.9(9)
P2 O5 C13 C18 -105.7(4)
P2 O5 C13 C14 80.2(5)
C18 C13 C14 C15 1.7(7)
O5 C13 C14 C15 175.6(4)
C18 C13 C14 C19 -174.7(5)
O5 C13 C14 C19 -0.9(7)
C13 C14 C15 C16 -1.4(8)
C19 C14 C15 C16 175.0(5)
C14 C15 C16 C17 0.7(9)
C15 C16 C17 C18 -0.4(8)
O5 C13 C18 C17 -175.2(4)
C14 C13 C18 C17 -1.4(7)
O5 C13 C18 C22 3.3(6)
C14 C13 C18 C22 177.2(4)
C16 C17 C18 C13 0.7(7)
C16 C17 C18 C22 -177.9(5)
C15 C14 C19 C20B -55.9(15)
C13 C14 C19 C20B 120.3(14)
C15 C14 C19 C21A 10.5(9)
C13 C14 C19 C21A -173.3(6)
C15 C14 C19 C20A -108.6(6)
C13 C14 C19 C20A 67.6(6)
C15 C14 C19 C21B 53.1(12)
C13 C14 C19 C21B -130.7(11)
C13 C18 C22 C23 -67.3(6)
C17 C18 C22 C23 111.2(5)
C13 C18 C22 C24 169.2(5)
C17 C18 C22 C24 -12.4(7)
P3 O9 C25 C30 -88.9(4)
P3 O9 C25 C26 94.2(4)
C30 C25 C26 C27 4.9(7)
O9 C25 C26 C27 -178.5(4)
C30 C25 C26 C31 -170.3(4)
O9 C25 C26 C31 6.4(6)
C25 C26 C27 C28 -1.9(7)
C31 C26 C27 C28 173.1(5)
C26 C27 C28 C29 -1.4(8)
C27 C28 C29 C30 2.0(8)
C26 C25 C30 C29 -4.2(7)
O9 C25 C30 C29 179.1(4)
C26 C25 C30 C34 172.0(4)
O9 C25 C30 C34 -4.7(6)
C28 C29 C30 C25 0.7(7)
C28 C29 C30 C34 -175.5(5)
C27 C26 C31 C33 31.1(7)
C25 C26 C31 C33 -153.9(5)
C27 C26 C31 C32 -94.0(6)
C25 C26 C31 C32 80.9(6)
C25 C30 C34 C35 161.7(5)
C29 C30 C34 C35 -22.3(7)
C25 C30 C34 C36 -74.5(6)
C29 C30 C34 C36 101.5(6)
P4 O13 C37 C42 -94.9(4)
P4 O13 C37 C38 88.5(4)
C42 C37 C38 C39 2.4(6)
O13 C37 C38 C39 178.8(4)
C42 C37 C38 C46 -173.5(4)
O13 C37 C38 C46 2.9(6)
C37 C38 C39 C40 -0.9(7)
C46 C38 C39 C40 175.0(5)
C38 C39 C40 C41 -0.8(8)
C39 C40 C41 C42 1.0(8)
C38 C37 C42 C41 -2.1(6)
O13 C37 C42 C41 -178.6(4)
C38 C37 C42 C43 172.2(4)
O13 C37 C42 C43 -4.3(6)
C40 C41 C42 C37 0.4(7)
C40 C41 C42 C43 -173.9(5)
C37 C42 C43 C45 -78.5(5)
C41 C42 C43 C45 95.5(5)
C37 C42 C43 C44 158.9(4)
C41 C42 C43 C44 -27.0(6)
C37 C38 C46 C47 -165.3(4)
C39 C38 C46 C47 19.0(7)
C37 C38 C46 C48 72.7(5)
C39 C38 C46 C48 -103.0(5)
P5 O18 C49 C50 95.0(4)
P5 O18 C49 C54 -89.3(4)
O18 C49 C50 C51 176.4(4)
C54 C49 C50 C51 1.0(6)
O18 C49 C50 C55 -3.6(6)
C54 C49 C50 C55 -179.1(4)
C49 C50 C51 C52 -0.3(7)
C55 C50 C51 C52 179.7(4)
C50 C51 C52 C53 0.1(7)
C51 C52 C53 C54 -0.6(7)
C52 C53 C54 C49 1.2(7)
C52 C53 C54 C58 -179.3(4)
C50 C49 C54 C53 -1.4(6)
O18 C49 C54 C53 -176.8(4)
C50 C49 C54 C58 179.1(4)
O18 C49 C54 C58 3.7(6)
C49 C50 C55 C56 -161.8(4)
C51 C50 C55 C56 18.2(6)
C49 C50 C55 C57 73.4(5)
C51 C50 C55 C57 -106.6(5)
C53 C54 C58 C59 52.7(6)
C49 C54 C58 C59 -127.9(5)
C53 C54 C58 C60 -72.4(6)
C49 C54 C58 C60 107.0(5)
P6 O20 C61 C62 -98.9(4)
P6 O20 C61 C66 86.5(4)
O20 C61 C62 C63 -176.0(4)
C66 C61 C62 C63 -1.6(7)
O20 C61 C62 C67 -0.8(6)
C66 C61 C62 C67 173.5(4)
C61 C62 C63 C64 0.9(8)
C67 C62 C63 C64 -174.3(5)
C62 C63 C64 C65 0.1(9)
C63 C64 C65 C66 -0.5(9)
C64 C65 C66 C61 -0.2(7)
C64 C65 C66 C70 176.5(5)
O20 C61 C66 C65 175.6(4)
C62 C61 C66 C65 1.3(7)
O20 C61 C66 C70 -1.2(6)
C62 C61 C66 C70 -175.5(4)
C61 C62 C67 C68 137.6(5)
C63 C62 C67 C68 -47.5(7)
C61 C62 C67 C69 -99.0(5)
C63 C62 C67 C69 76.0(6)
C65 C66 C70 C71 -109.1(5)
C61 C66 C70 C71 67.5(5)
C65 C66 C70 C72 14.9(6)
C61 C66 C70 C72 -168.5(4)
